data_7009562
loop_
_publ_author_name
'Bruce, Michael I.'
'Hall, Ben C.'
'Skelton, Brian W.'
'White, Allan H.'
'Zaitseva, Natasha N.'

_publ_section_title
;
 Oligomerisation of alkynes at a pentamethylcyclopentadienylruthenium
 centre&#x200A;&#x2020;
;
_journal_issue 14
_journal_name_full 'Journal of the Chemical Society, Dalton Transactions'
_journal_page_first 2279
_journal_paper_doi 10.1039/b001981j
_journal_year 2000
_chemical_formula_sum 'C88 H86 O8 P2 Ru2'
_chemical_formula_weight 1535.74
_space_group_IT_number 2
_symmetry_cell_setting triclinic
_symmetry_space_group_name_Hall '-P 1'
_symmetry_space_group_name_H-M 'P -1'
_cell_angle_alpha 76.66(2)
_cell_angle_beta 83.89(2)
_cell_angle_gamma 84.74(2)
_cell_formula_units_Z 2
_cell_length_a 22.569(5)
_cell_length_b 18.155(4)
_cell_length_c 9.376(3)
_cell_measurement_reflns_used 8
_cell_measurement_temperature 293
_cell_measurement_theta_max 21.2
_cell_measurement_theta_min 11.3
_cell_volume 3707.9(17)
_computing_cell_refinement 'Enraf Nonius software'
_computing_data_collection 'Enraf Nonius software'
_computing_data_reduction 'xtal ADDREF'
_computing_molecular_graphics xtal
_computing_publication_material 'xtal BONDLA CIFIO'
_computing_structure_refinement xtal
_computing_structure_solution xtal
_diffrn_ambient_temperature 293
_diffrn_measurement_device_type
;
     Cad4 diffractometer
;
_diffrn_measurement_method '2\q-\w scans'
_diffrn_radiation_detector 'single counter'
_diffrn_radiation_monochromator graphite
_diffrn_radiation_source 'rotating anode'
_diffrn_radiation_type 'Mo K\a'
_diffrn_radiation_wavelength .71073
_diffrn_reflns_av_R_equivalents .054
_diffrn_reflns_av_sigmaI/netI .06
_diffrn_reflns_limit_h_max 29
_diffrn_reflns_limit_h_min -29
_diffrn_reflns_limit_k_max 23
_diffrn_reflns_limit_k_min -23
_diffrn_reflns_limit_l_max 7
_diffrn_reflns_limit_l_min -12
_diffrn_reflns_number 29528
_diffrn_reflns_theta_max 27.49
_diffrn_reflns_theta_min 1.42
_diffrn_standards_decay_% 0
_diffrn_standards_interval_time 60
_diffrn_standards_number 8
_exptl_absorpt_coefficient_mu .508
_exptl_absorpt_correction_T_max .94
_exptl_absorpt_correction_T_min .89
_exptl_absorpt_correction_type gaussian
_exptl_absorpt_process_details
;
 XTAL absorb                
;
_exptl_crystal_density_diffrn 1.375
_exptl_crystal_description needle
_exptl_crystal_F_000 1592
_exptl_crystal_size_max 1.00
_exptl_crystal_size_mid .35
_exptl_crystal_size_min .14
_refine_diff_density_max 1.854
_refine_diff_density_min -2.248
_refine_ls_goodness_of_fit_all 1.582
_refine_ls_goodness_of_fit_ref 1.748
_refine_ls_hydrogen_treatment noref
_refine_ls_matrix_type atomblock
_refine_ls_number_constraints 0
_refine_ls_number_parameters 902
_refine_ls_number_reflns 11325
_refine_ls_number_restraints 0
_refine_ls_R_factor_all .085
_refine_ls_R_factor_gt .06
_refine_ls_shift/su_max .051
_refine_ls_shift/su_mean .003
_refine_ls_structure_factor_coef F
_refine_ls_weighting_scheme calc
_refine_ls_wR_factor_all .081
_refine_ls_wR_factor_ref .073
_reflns_d_resolution_high .77
_reflns_d_resolution_low 14.339
_reflns_limit_h_max 29
_reflns_limit_h_min 0
_reflns_limit_k_max 23
_reflns_limit_k_min -23
_reflns_limit_l_max 12
_reflns_limit_l_min -12
_reflns_number_gt 11325
_reflns_number_total 16979
_reflns_threshold_expression 'I    > 3.00 sig(I   )'
_cod_data_source_file b001981j.txt
_cod_data_source_block br587
_cod_original_sg_symbol_Hall -p_1
_cod_original_sg_symbol_H-M P_-1
_cod_database_code 7009562

loop_
_symmetry_equiv_pos_as_xyz
+x,+y,+z
-x,-y,-z

loop_
_atom_site_label
_atom_site_fract_x
_atom_site_fract_y
_atom_site_fract_z
_atom_site_U_iso_or_equiv
_atom_site_adp_type
_atom_site_calc_flag
_atom_site_calc_attached_atom
_atom_site_occupancy
_atom_site_disorder_assembly
_atom_site_disorder_group
Ru1 .85107(2) .24846(2) .68335(4) .0350(3) Uani ? ? 1.00000 ? ?
Ru2 .37222(2) .29583(2) .69496(4) .0328(3) Uani ? ? 1.00000 ? ?
P1 .94969(6) .25976(7) .58111(13) .0377(8) Uani ? ? 1.00000 ? ?
C1111 .9804(2) .1848(3) .4878(5) .043(4) Uani ? ? 1.00000 ? ?
C1112 1.0315(3) .1415(4) .5252(7) .069(5) Uani ? ? 1.00000 ? ?
C1113 1.0521(3) .0847(4) .4527(10) .098(8) Uani ? ? 1.00000 ? ?
C1114 1.0228(4) .0712(4) .3410(8) .091(7) Uani ? ? 1.00000 ? ?
C1115 .9717(3) .1136(4) .3061(7) .073(6) Uani ? ? 1.00000 ? ?
C1116 .9503(3) .1696(3) .3761(6) .056(4) Uani ? ? 1.00000 ? ?
C1121 .9590(2) .3473(3) .4364(5) .046(4) Uani ? ? 1.00000 ? ?
C1122 .9448(3) .4148(3) .4809(6) .063(5) Uani ? ? 1.00000 ? ?
C1123 .9473(4) .4840(4) .3799(8) .086(7) Uani ? ? 1.00000 ? ?
C1124 .9652(4) .4844(4) .2329(8) .100(7) Uani ? ? 1.00000 ? ?
C1125 .9790(4) .4193(5) .1915(7) .098(7) Uani ? ? 1.00000 ? ?
C1126 .9765(3) .3494(4) .2899(6) .069(5) Uani ? ? 1.00000 ? ?
C1131 1.0094(2) .2682(3) .6921(5) .042(3) Uani ? ? 1.00000 ? ?
C1132 1.0046(2) .2400(3) .8442(5) .050(4) Uani ? ? 1.00000 ? ?
C1133 1.0518(3) .2428(4) .9245(6) .064(5) Uani ? ? 1.00000 ? ?
C1134 1.1039(3) .2710(4) .8607(6) .066(5) Uani ? ? 1.00000 ? ?
C1135 1.1094(3) .3010(4) .7086(6) .063(5) Uani ? ? 1.00000 ? ?
C1136 1.0628(2) .2990(3) .6255(5) .052(4) Uani ? ? 1.00000 ? ?
C11 .8191(2) .3469(3) .3648(5) .039(3) Uani ? ? 1.00000 ? ?
C111 .7796(2) .3573(3) .2482(5) .041(3) Uani ? ? 1.00000 ? ?
O111 .74600(19) .3135(2) .2305(4) .070(4) Uani ? ? 1.00000 ? ?
O112 .78412(17) .42693(19) .1581(3) .052(3) Uani ? ? 1.00000 ? ?
C112 .7426(3) .4464(4) .0468(6) .068(5) Uani ? ? 1.00000 ? ?
C12 .8229(2) .2833(3) .4698(5) .039(3) Uani ? ? 1.00000 ? ?
C13 .8102(2) .2112(3) .5286(5) .040(3) Uani ? ? 1.00000 ? ?
C14 .8055(2) .1368(3) .5365(5) .046(4) Uani ? ? 1.00000 ? ?
C141 .7737(2) .1038(3) .4398(5) .048(4) Uani ? ? 1.00000 ? ?
C142 .7230(3) .1411(3) .3767(5) .050(4) Uani ? ? 1.00000 ? ?
C143 .6934(3) .1087(3) .2869(6) .060(5) Uani ? ? 1.00000 ? ?
C144 .7134(3) .0400(4) .2594(6) .066(5) Uani ? ? 1.00000 ? ?
C145 .7624(3) .0024(4) .3187(7) .075(6) Uani ? ? 1.00000 ? ?
C146 .7934(3) .0343(4) .4077(8) .073(6) Uani ? ? 1.00000 ? ?
C15 .8373(2) .0916(3) .6576(6) .048(4) Uani ? ? 1.00000 ? ?
C16 .8665(2) .1309(3) .7307(5) .042(3) Uani ? ? 1.00000 ? ?
C161 .9031(2) .0844(3) .8462(5) .044(4) Uani ? ? 1.00000 ? ?
O161 .95247(19) .0955(2) .8667(5) .075(4) Uani ? ? 1.00000 ? ?
O162 .87521(17) .0250(2) .9279(4) .059(3) Uani ? ? 1.00000 ? ?
C162 .9088(3) -.0251(4) 1.0418(7) .077(6) Uani ? ? 1.00000 ? ?
C101 .7640(2) .3037(3) .7540(6) .055(4) Uani ? ? 1.00000 ? ?
C1011 .7085(3) .3156(5) .6747(7) .080(6) Uani ? ? 1.00000 ? ?
C102 .8057(3) .3565(3) .7480(5) .051(4) Uani ? ? 1.00000 ? ?
C1021 .8011(3) .4372(4) .6614(7) .074(5) Uani ? ? 1.00000 ? ?
C103 .8466(3) .3253(3) .8564(5) .051(4) Uani ? ? 1.00000 ? ?
C1031 .8925(3) .3674(4) .9025(7) .075(6) Uani ? ? 1.00000 ? ?
C104 .8294(2) .2507(3) .9274(5) .052(4) Uani ? ? 1.00000 ? ?
C1041 .8528(3) .2023(4) 1.0658(6) .075(5) Uani ? ? 1.00000 ? ?
C105 .7780(2) .2364(3) .8634(5) .054(4) Uani ? ? 1.00000 ? ?
C1051 .7401(3) .1701(5) .9103(8) .091(7) Uani ? ? 1.00000 ? ?
P2 .44729(6) .20622(7) .64103(13) .0391(9) Uani ? ? 1.00000 ? ?
C2111 .4228(2) .1306(3) .5684(5) .041(3) Uani ? ? 1.00000 ? ?
C2112 .4414(3) .0553(3) .6160(6) .051(4) Uani ? ? 1.00000 ? ?
C2113 .4229(3) .0008(3) .5518(7) .066(5) Uani ? ? 1.00000 ? ?
C2114 .3857(3) .0202(3) .4417(7) .064(5) Uani ? ? 1.00000 ? ?
C2115 .3671(3) .0949(4) .3919(6) .064(5) Uani ? ? 1.00000 ? ?
C2116 .3856(3) .1504(3) .4531(6) .052(4) Uani ? ? 1.00000 ? ?
C2121 .5049(2) .2462(3) .4969(5) .046(4) Uani ? ? 1.00000 ? ?
C2122 .5417(3) .2967(3) .5272(7) .061(5) Uani ? ? 1.00000 ? ?
C2123 .5881(3) .3257(4) .4265(8) .077(6) Uani ? ? 1.00000 ? ?
C2124 .5970(3) .3055(4) .2938(7) .088(6) Uani ? ? 1.00000 ? ?
C2125 .5612(3) .2565(4) .2604(7) .077(6) Uani ? ? 1.00000 ? ?
C2126 .5155(3) .2260(3) .3628(6) .057(4) Uani ? ? 1.00000 ? ?
C2131 .4956(2) .1560(3) .7856(5) .046(4) Uani ? ? 1.00000 ? ?
C2132 .4710(3) .1367(3) .9322(6) .058(4) Uani ? ? 1.00000 ? ?
C2133 .5064(3) .0967(4) 1.0393(6) .069(5) Uani ? ? 1.00000 ? ?
C2134 .5637(3) .0755(4) 1.0070(7) .071(5) Uani ? ? 1.00000 ? ?
C2135 .5895(3) .0927(4) .8643(7) .072(5) Uani ? ? 1.00000 ? ?
C2136 .5541(3) .1332(3) .7531(6) .061(5) Uani ? ? 1.00000 ? ?
C21 .4093(2) .3876(3) .3658(5) .039(3) Uani ? ? 1.00000 ? ?
C211 .3876(2) .4343(3) .2295(5) .043(3) Uani ? ? 1.00000 ? ?
O211 .33778(17) .4409(3) .1922(4) .070(3) Uani ? ? 1.00000 ? ?
O212 .43251(16) .4734(2) .1473(4) .057(3) Uani ? ? 1.00000 ? ?
C212 .4163(3) .5255(4) .0145(6) .071(5) Uani ? ? 1.00000 ? ?
C22 .3735(2) .3461(3) .4696(5) .035(3) Uani ? ? 1.00000 ? ?
C23 .3206(2) .3164(3) .5165(5) .038(3) Uani ? ? 1.00000 ? ?
C24 .2723(2) .2781(3) .5217(5) .040(3) Uani ? ? 1.00000 ? ?
C241 .2287(2) .2909(3) .4087(5) .045(4) Uani ? ? 1.00000 ? ?
C242 .2142(3) .3628(3) .3304(6) .059(5) Uani ? ? 1.00000 ? ?
C243 .1702(3) .3758(4) .2324(7) .074(6) Uani ? ? 1.00000 ? ?
C244 .1415(3) .3182(4) .2104(6) .077(6) Uani ? ? 1.00000 ? ?
C245 .1567(3) .2445(5) .2856(7) .085(7) Uani ? ? 1.00000 ? ?
C246 .2000(3) .2314(4) .3829(6) .066(5) Uani ? ? 1.00000 ? ?
C25 .2661(2) .2191(3) .6560(5) .045(4) Uani ? ? 1.00000 ? ?
C26 .3112(2) .2121(3) .7455(5) .039(3) Uani ? ? 1.00000 ? ?
C261 .3067(3) .1475(3) .8757(6) .051(4) Uani ? ? 1.00000 ? ?
O261 .3459(2) .1023(2) .9170(5) .076(4) Uani ? ? 1.00000 ? ?
O262 .25139(19) .1447(3) .9462(4) .072(3) Uani ? ? 1.00000 ? ?
C262 .2434(4) .0817(4) 1.0723(7) .092(7) Uani ? ? 1.00000 ? ?
C201 .3466(2) .4132(3) .7266(5) .043(4) Uani ? ? 1.00000 ? ?
C2011 .3165(3) .4758(3) .6188(6) .060(5) Uani ? ? 1.00000 ? ?
C202 .4088(2) .4020(3) .7427(5) .044(4) Uani ? ? 1.00000 ? ?
C2021 .4555(3) .4529(3) .6581(6) .060(5) Uani ? ? 1.00000 ? ?
C203 .4171(3) .3426(3) .8709(5) .049(4) Uani ? ? 1.00000 ? ?
C2031 .4747(3) .3211(4) .9389(7) .076(6) Uani ? ? 1.00000 ? ?
C204 .3603(3) .3162(3) .9294(5) .053(4) Uani ? ? 1.00000 ? ?
C2041 .3480(4) .2624(3) 1.0768(6) .075(5) Uani ? ? 1.00000 ? ?
C205 .3159(2) .3607(3) .8410(5) .047(4) Uani ? ? 1.00000 ? ?
C2051 .2497(3) .3581(4) .8719(8) .079(6) Uani ? ? 1.00000 ? ?
H1112 1.05302 .14956 .60389 .08600 Uiso ? ? 1.00000 ? ?
H1113 1.08896 .05464 .48191 .12200 Uiso ? ? 1.00000 ? ?
H1114 1.03828 .03235 .28943 .11500 Uiso ? ? 1.00000 ? ?
H1115 .95052 .10422 .22731 .09700 Uiso ? ? 1.00000 ? ?
H1116 .91225 .19831 .35125 .07600 Uiso ? ? 1.00000 ? ?
H1122 .93205 .41385 .58323 .08100 Uiso ? ? 1.00000 ? ?
H1123 .93545 .53148 .41121 .10800 Uiso ? ? 1.00000 ? ?
H1124 .96704 .53154 .16211 .11700 Uiso ? ? 1.00000 ? ?
H1125 .99008 .42074 .08940 .11500 Uiso ? ? 1.00000 ? ?
H1126 .98748 .30222 .25695 .08300 Uiso ? ? 1.00000 ? ?
H1132 .96832 .21666 .89228 .06300 Uiso ? ? 1.00000 ? ?
H1133 1.04798 .22221 1.02961 .07900 Uiso ? ? 1.00000 ? ?
H1134 1.13696 .27130 .91945 .07900 Uiso ? ? 1.00000 ? ?
H1135 1.14626 .32348 .66024 .08100 Uiso ? ? 1.00000 ? ?
H1136 1.06676 .31946 .52027 .06200 Uiso ? ? 1.00000 ? ?
H11 .84382 .38759 .36757 .05000 Uiso ? ? 1.00000 ? ?
H112a .75297 .48924 -.02546 .09700 Uiso ? ? 1.00000 ? ?
H112b .73990 .40447 .00169 .09700 Uiso ? ? 1.00000 ? ?
H112c .70283 .45658 .09217 .09700 Uiso ? ? 1.00000 ? ?
H142 .70905 .19036 .39454 .06500 Uiso ? ? 1.00000 ? ?
H143 .65829 .13429 .24559 .07700 Uiso ? ? 1.00000 ? ?
H144 .69245 .01650 .19857 .08200 Uiso ? ? 1.00000 ? ?
H145 .77642 -.04717 .29976 .09400 Uiso ? ? 1.00000 ? ?
H146 .82786 .00826 .44937 .09500 Uiso ? ? 1.00000 ? ?
H15 .83719 .03708 .68383 .06100 Uiso ? ? 1.00000 ? ?
H162a .91237 -.00189 1.12151 .10900 Uiso ? ? 1.00000 ? ?
H162b .94864 -.03872 1.00272 .10900 Uiso ? ? 1.00000 ? ?
H162c .88764 -.06952 1.07496 .10900 Uiso ? ? 1.00000 ? ?
H1011a .68979 .26962 .68987 .11900 Uiso ? ? 1.00000 ? ?
H1011b .71956 .33274 .57048 .11900 Uiso ? ? 1.00000 ? ?
H1011c .68154 .35446 .70491 .11900 Uiso ? ? 1.00000 ? ?
H1021a .83014 .46612 .68576 .10700 Uiso ? ? 1.00000 ? ?
H1021b .80548 .43960 .55906 .10700 Uiso ? ? 1.00000 ? ?
H1021c .75706 .45913 .69349 .10700 Uiso ? ? 1.00000 ? ?
H1031a .91276 .39930 .81688 .11600 Uiso ? ? 1.00000 ? ?
H1031b .87485 .39948 .96488 .11600 Uiso ? ? 1.00000 ? ?
H1031c .92224 .33344 .95268 .11600 Uiso ? ? 1.00000 ? ?
H1041a .83509 .21851 1.14967 .11600 Uiso ? ? 1.00000 ? ?
H1041b .84213 .15024 1.07421 .11600 Uiso ? ? 1.00000 ? ?
H1041c .89537 .20219 1.06173 .11600 Uiso ? ? 1.00000 ? ?
H1051a .71557 .17077 .83281 .12400 Uiso ? ? 1.00000 ? ?
H1051b .71596 .17463 .99627 .12400 Uiso ? ? 1.00000 ? ?
H1051c .76510 .12366 .92884 .12400 Uiso ? ? 1.00000 ? ?
H2112 .46790 .04002 .69530 .06000 Uiso ? ? 1.00000 ? ?
H2113 .43747 -.05145 .58468 .08100 Uiso ? ? 1.00000 ? ?
H2114 .37174 -.01845 .40012 .08000 Uiso ? ? 1.00000 ? ?
H2115 .34123 .10864 .31267 .07900 Uiso ? ? 1.00000 ? ?
H2116 .37098 .20284 .41953 .06600 Uiso ? ? 1.00000 ? ?
H2122 .53458 .31279 .62034 .07400 Uiso ? ? 1.00000 ? ?
H2123 .61310 .36057 .45015 .08400 Uiso ? ? 1.00000 ? ?
H2124 .62936 .32508 .22372 .09400 Uiso ? ? 1.00000 ? ?
H2125 .56738 .24131 .16746 .08400 Uiso ? ? 1.00000 ? ?
H2126 .49037 .18984 .33952 .06700 Uiso ? ? 1.00000 ? ?
H2132 .42980 .15229 .95957 .07100 Uiso ? ? 1.00000 ? ?
H2133 .49016 .08300 1.13853 .08100 Uiso ? ? 1.00000 ? ?
H2134 .58777 .04613 1.08373 .08800 Uiso ? ? 1.00000 ? ?
H2135 .63116 .07749 .83789 .08500 Uiso ? ? 1.00000 ? ?
H2136 .57199 .14559 .65126 .07500 Uiso ? ? 1.00000 ? ?
H21 .45123 .38621 .38044 .04900 Uiso ? ? 1.00000 ? ?
H212a .38704 .56311 .03894 .09400 Uiso ? ? 1.00000 ? ?
H212b .39957 .49870 -.04620 .09400 Uiso ? ? 1.00000 ? ?
H212c .44990 .55029 -.03972 .09400 Uiso ? ? 1.00000 ? ?
H242 .23520 .40603 .34384 .07100 Uiso ? ? 1.00000 ? ?
H243 .15893 .42641 .18134 .09200 Uiso ? ? 1.00000 ? ?
H244 .11118 .32955 .14255 .09400 Uiso ? ? 1.00000 ? ?
H245 .13731 .20408 .26494 .11300 Uiso ? ? 1.00000 ? ?
H246 .21188 .18054 .43418 .08900 Uiso ? ? 1.00000 ? ?
H25 .23238 .18761 .67947 .05800 Uiso ? ? 1.00000 ? ?
H262a .27229 .08236 1.14017 .13200 Uiso ? ? 1.00000 ? ?
H262b .20438 .08786 1.12225 .13200 Uiso ? ? 1.00000 ? ?
H262c .24835 .03386 1.04494 .13200 Uiso ? ? 1.00000 ? ?
H2011a .32010 .52442 .63886 .09200 Uiso ? ? 1.00000 ? ?
H2011b .27545 .46895 .61606 .09200 Uiso ? ? 1.00000 ? ?
H2011c .33593 .47801 .52119 .09200 Uiso ? ? 1.00000 ? ?
H2021a .45223 .45796 .55628 .09000 Uiso ? ? 1.00000 ? ?
H2021b .49361 .42812 .68222 .09000 Uiso ? ? 1.00000 ? ?
H2021c .45152 .50071 .68626 .09000 Uiso ? ? 1.00000 ? ?
H2031a .49256 .27363 .91955 .12700 Uiso ? ? 1.00000 ? ?
H2031b .46885 .31492 1.04398 .12700 Uiso ? ? 1.00000 ? ?
H2031c .50201 .35875 .90268 .12700 Uiso ? ? 1.00000 ? ?
H2041a .35331 .28729 1.15304 .11500 Uiso ? ? 1.00000 ? ?
H2041b .37481 .21914 1.08229 .11500 Uiso ? ? 1.00000 ? ?
H2041c .30675 .24841 1.08946 .11500 Uiso ? ? 1.00000 ? ?
H2051a .23196 .40515 .81452 .11700 Uiso ? ? 1.00000 ? ?
H2051b .23983 .35846 .97306 .11700 Uiso ? ? 1.00000 ? ?
H2051c .23481 .31687 .84278 .11700 Uiso ? ? 1.00000 ? ?

loop_
_atom_site_aniso_label
_atom_site_aniso_U_11
_atom_site_aniso_U_22
_atom_site_aniso_U_33
_atom_site_aniso_U_12
_atom_site_aniso_U_13
_atom_site_aniso_U_23
Ru1 .0379(2) .0444(2) .02077(18) .00093(16) -.01001(15) -.00140(14)
Ru2 .0409(2) .0369(2) .01972(18) -.00566(15) -.00742(14) -.00121(14)
P1 .0402(7) .0481(7) .0252(6) -.0037(5) -.0092(5) -.0056(5)
C1111 .047(3) .050(3) .032(3) -.001(2) -.005(2) -.007(2)
C1112 .068(4) .070(4) .072(4) .014(3) -.027(3) -.022(3)
C1113 .088(6) .093(6) .120(7) .045(4) -.028(5) -.046(5)
C1114 .114(6) .091(5) .083(5) .023(5) -.022(5) -.054(4)
C1115 .092(5) .082(4) .054(4) .012(4) -.023(3) -.036(3)
C1116 .063(4) .070(4) .040(3) .005(3) -.016(3) -.023(3)
C1121 .044(3) .060(3) .030(2) -.007(2) -.010(2) .001(2)
C1122 .080(4) .058(4) .049(3) -.011(3) -.014(3) .000(3)
C1123 .103(6) .056(4) .097(6) -.019(4) -.031(5) .004(4)
C1124 .137(7) .086(5) .064(5) -.041(5) -.023(5) .029(4)
C1125 .135(7) .103(6) .043(4) -.026(5) -.007(4) .015(4)
C1126 .079(4) .082(4) .038(3) -.011(3) .003(3) .000(3)
C1131 .044(3) .051(3) .033(3) .001(2) -.011(2) -.009(2)
C1132 .052(3) .069(4) .029(3) -.010(3) -.007(2) -.005(2)
C1133 .061(4) .101(5) .033(3) -.014(3) -.016(3) -.011(3)
C1134 .056(4) .106(5) .044(3) -.011(3) -.019(3) -.023(3)
C1135 .047(3) .091(4) .055(4) -.017(3) -.007(3) -.020(3)
C1136 .048(3) .073(4) .034(3) -.012(3) -.006(2) -.011(2)
C11 .046(3) .048(3) .023(2) -.004(2) -.013(2) -.0010(19)
C111 .046(3) .051(3) .024(2) .001(2) -.010(2) -.002(2)
O111 .079(3) .077(3) .054(2) -.024(2) -.034(2) .006(2)
O112 .066(2) .054(2) .0322(18) -.0030(18) -.0219(17) .0074(15)
C112 .083(4) .081(4) .034(3) .016(3) -.030(3) .005(3)
C12 .036(3) .056(3) .025(2) .003(2) -.0094(19) -.007(2)
C13 .037(3) .052(3) .028(2) -.003(2) -.012(2) .002(2)
C14 .049(3) .051(3) .036(3) -.006(2) -.012(2) -.002(2)
C141 .055(3) .053(3) .035(3) -.012(2) -.012(2) -.002(2)
C142 .056(3) .058(3) .037(3) -.014(3) -.011(2) -.004(2)
C143 .061(4) .074(4) .048(3) -.018(3) -.021(3) -.007(3)
C144 .080(4) .077(4) .047(3) -.026(3) -.019(3) -.014(3)
C145 .101(5) .067(4) .067(4) -.005(4) -.019(4) -.029(3)
C146 .078(5) .069(4) .079(5) .006(3) -.031(4) -.023(3)
C15 .055(3) .045(3) .042(3) -.006(2) -.016(2) .001(2)
C16 .042(3) .053(3) .027(2) -.001(2) -.006(2) .002(2)
C161 .051(3) .045(3) .036(3) -.000(2) -.013(2) -.003(2)
O161 .066(3) .067(3) .084(3) -.012(2) -.042(2) .015(2)
O162 .064(2) .058(2) .047(2) -.0058(19) -.0226(19) .0161(17)
C162 .098(5) .066(4) .058(4) .002(4) -.036(4) .016(3)
C101 .042(3) .082(4) .040(3) .012(3) -.009(2) -.011(3)
C1011 .046(4) .136(6) .054(4) .019(4) -.013(3) -.016(4)
C102 .059(3) .059(3) .034(3) .019(3) -.009(2) -.012(2)
C1021 .101(5) .062(4) .052(4) .025(4) -.016(4) -.009(3)
C103 .060(3) .068(4) .030(3) .013(3) -.016(2) -.023(2)
C1031 .079(5) .095(5) .061(4) .006(4) -.017(3) -.042(4)
C104 .053(3) .078(4) .022(2) .017(3) -.009(2) -.011(2)
C1041 .090(5) .097(5) .028(3) .029(4) -.014(3) .000(3)
C105 .047(3) .078(4) .031(3) .001(3) .003(2) -.002(2)
C1051 .074(5) .111(6) .072(5) -.018(4) .015(4) .008(4)
P2 .0445(7) .0431(7) .0280(6) -.0003(5) -.0111(5) -.0016(5)
C2111 .046(3) .046(3) .030(2) -.000(2) -.006(2) -.007(2)
C2112 .054(3) .051(3) .044(3) -.005(2) -.005(2) -.000(2)
C2113 .074(4) .045(3) .077(4) -.008(3) -.009(3) -.007(3)
C2114 .077(4) .062(4) .061(4) -.017(3) .001(3) -.027(3)
C2115 .077(4) .075(4) .046(3) -.005(3) -.017(3) -.021(3)
C2116 .067(4) .051(3) .041(3) .006(3) -.013(3) -.013(2)
C2121 .041(3) .052(3) .039(3) .001(2) -.009(2) .003(2)
C2122 .056(4) .056(3) .066(4) -.005(3) -.011(3) .000(3)
C2123 .054(4) .071(4) .095(5) -.012(3) -.024(4) .015(4)
C2124 .052(4) .118(6) .066(4) -.002(4) -.007(3) .037(4)
C2125 .058(4) .113(6) .046(3) .009(4) -.001(3) .004(3)
C2126 .054(3) .071(4) .038(3) .002(3) -.004(2) .002(3)
C2131 .052(3) .048(3) .038(3) .003(2) -.019(2) -.005(2)
C2132 .067(4) .066(4) .035(3) .002(3) -.015(3) .001(2)
C2133 .085(5) .074(4) .040(3) -.001(3) -.024(3) .007(3)
C2134 .084(5) .073(4) .053(4) -.003(3) -.040(3) .003(3)
C2135 .059(4) .083(5) .071(4) .016(3) -.031(3) -.010(3)
C2136 .059(4) .076(4) .045(3) .010(3) -.021(3) -.004(3)
C21 .040(3) .048(3) .027(2) -.002(2) -.010(2) .000(2)
C211 .046(3) .053(3) .026(2) -.006(2) -.006(2) -.002(2)
O211 .051(2) .101(3) .045(2) -.015(2) -.0174(18) .019(2)
O212 .053(2) .078(3) .0315(19) -.015(2) -.0128(16) .0163(17)
C212 .077(4) .085(4) .034(3) -.014(3) -.009(3) .026(3)
C22 .045(3) .038(2) .022(2) .001(2) -.0084(19) -.0018(17)
C23 .044(3) .042(3) .027(2) .002(2) -.014(2) -.0031(19)
C24 .045(3) .044(3) .031(2) -.006(2) -.009(2) -.006(2)
C241 .044(3) .065(3) .029(2) -.011(2) -.003(2) -.015(2)
C242 .061(4) .073(4) .046(3) -.006(3) -.022(3) -.009(3)
C243 .073(4) .100(5) .047(3) -.003(4) -.027(3) -.005(3)
C244 .062(4) .134(6) .041(3) -.015(4) -.016(3) -.022(4)
C245 .083(5) .131(6) .060(4) -.046(5) -.019(4) -.036(4)
C246 .073(4) .080(4) .050(3) -.026(3) -.017(3) -.014(3)
C25 .049(3) .053(3) .032(3) -.014(2) -.007(2) -.004(2)
C26 .050(3) .040(3) .026(2) -.009(2) -.003(2) -.0018(18)
C261 .067(4) .048(3) .037(3) -.014(3) -.014(3) -.002(2)
O261 .079(3) .064(3) .072(3) -.007(2) -.015(2) .017(2)
O262 .071(3) .087(3) .045(2) -.025(2) .003(2) .018(2)
C262 .114(6) .103(6) .049(4) -.056(5) .003(4) .018(4)
C201 .053(3) .044(3) .033(3) -.001(2) -.006(2) -.012(2)
C2011 .081(4) .052(3) .046(3) .015(3) -.020(3) -.009(3)
C202 .059(3) .046(3) .027(2) -.013(2) -.007(2) -.003(2)
C2021 .072(4) .056(3) .054(3) -.026(3) .002(3) -.012(3)
C203 .068(4) .047(3) .037(3) -.004(3) -.022(2) -.012(2)
C2031 .100(5) .074(4) .065(4) -.007(4) -.053(4) -.017(3)
C204 .089(4) .051(3) .021(2) -.019(3) -.005(2) -.009(2)
C2041 .133(6) .063(4) .027(3) -.023(4) .007(3) -.006(3)
C205 .060(3) .050(3) .035(3) -.008(2) .003(2) -.018(2)
C2051 .070(4) .087(5) .086(5) -.015(4) .028(4) -.047(4)

loop_
_atom_type_symbol
_atom_type_description
_atom_type_oxidation_number
_atom_type_number_in_cell
_atom_type_scat_dispersion_real
_atom_type_scat_dispersion_imag
_atom_type_scat_source
C ? 0 176 .002014 .002014 'Int Tables Vol IV Tables 2.2B and 2.3.1'
P ? 0 4 .090027 .094971 'Int Tables Vol IV Tables 2.2B and 2.3.1'
O ? 0 16 .007996 .005981 'Int Tables Vol IV Tables 2.2B and 2.3.1'
H ? 0 172 0 0 'Int Tables Vol IV Tables 2.2B and 2.3.1'
Ru ? 0 4 -1.42 .835999 'Int Tables Vol IV Tables 2.2B and 2.3.1'

loop_
_diffrn_attenuator_code
_diffrn_attenuator_scale
? ?

loop_
_geom_angle_atom_site_label_1
_geom_angle_atom_site_label_2
_geom_angle_atom_site_label_3
_geom_angle_site_symmetry_1
_geom_angle_site_symmetry_2
_geom_angle_site_symmetry_3
_geom_angle
_geom_angle_publ_flag
P2 Ru2 C22 . . . 89.16(13) ?
P2 Ru2 C23 . . . 103.74(14) ?
P2 Ru2 C26 . . . 89.64(13) ?
P2 Ru2 C201 . . . 148.54(14) ?
P2 Ru2 C202 . . . 113.32(13) ?
P2 Ru2 C203 . . . 100.33(14) ?
P2 Ru2 C204 . . . 118.13(14) ?
P2 Ru2 C205 . . . 154.98(13) ?
C22 Ru2 C23 . . . 37.46(18) ?
C22 Ru2 C26 . . . 108.61(19) ?
C22 Ru2 C201 . . . 84.93(18) ?
C22 Ru2 C202 . . . 91.40(17) ?
C22 Ru2 C203 . . . 125.42(18) ?
C22 Ru2 C204 . . . 145.84(18) ?
C22 Ru2 C205 . . . 114.66(17) ?
C23 Ru2 C26 . . . 74.35(18) ?
C23 Ru2 C201 . . . 90.06(19) ?
C23 Ru2 C202 . . . 115.47(17) ?
C23 Ru2 C203 . . . 149.26(18) ?
C23 Ru2 C204 . . . 136.2(2) ?
C23 Ru2 C205 . . . 100.16(19) ?
C26 Ru2 C201 . . . 121.52(18) ?
C26 Ru2 C202 . . . 150.06(18) ?
C26 Ru2 C203 . . . 124.90(17) ?
C26 Ru2 C204 . . . 92.7(2) ?
C26 Ru2 C205 . . . 89.7(2) ?
C201 Ru2 C202 . . . 36.29(19) ?
C201 Ru2 C203 . . . 59.82(18) ?
C201 Ru2 C204 . . . 61.01(17) ?
C201 Ru2 C205 . . . 37.22(17) ?
C202 Ru2 C203 . . . 35.58(15) ?
C202 Ru2 C204 . . . 60.10(18) ?
C202 Ru2 C205 . . . 61.23(19) ?
C203 Ru2 C204 . . . 35.4(2) ?
C203 Ru2 C205 . . . 60.3(2) ?
C204 Ru2 C205 . . . 36.9(2) ?
Ru2 P2 C2111 . . . 115.58(17) ?
Ru2 P2 C2121 . . . 113.78(17) ?
Ru2 P2 C2131 . . . 119.42(17) ?
C2111 P2 C2121 . . . 102.0(2) ?
C2111 P2 C2131 . . . 103.9(2) ?
C2121 P2 C2131 . . . 99.7(2) ?
P2 C2111 C2112 . . . 123.3(4) ?
P2 C2111 C2116 . . . 118.2(4) ?
C2112 C2111 C2116 . . . 118.4(5) ?
C2111 C2112 C2113 . . . 120.4(5) ?
C2111 C2112 H2112 . . . 120.0(6) ?
C2113 C2112 H2112 . . . 119.5(5) ?
C2112 C2113 C2114 . . . 120.9(5) ?
C2112 C2113 H2113 . . . 119.1(6) ?
C2114 C2113 H2113 . . . 119.9(7) ?
C2113 C2114 C2115 . . . 119.6(6) ?
C2113 C2114 H2114 . . . 120.5(6) ?
C2115 C2114 H2114 . . . 120.0(6) ?
C2114 C2115 C2116 . . . 120.4(6) ?
C2114 C2115 H2115 . . . 119.5(7) ?
C2116 C2115 H2115 . . . 120.1(6) ?
C2111 C2116 C2115 . . . 120.2(5) ?
C2111 C2116 H2116 . . . 120.0(6) ?
C2115 C2116 H2116 . . . 119.7(6) ?
P2 C2121 C2122 . . . 118.2(4) ?
P2 C2121 C2126 . . . 123.8(4) ?
C2122 C2121 C2126 . . . 118.0(5) ?
C2121 C2122 C2123 . . . 121.1(6) ?
C2121 C2122 H2122 . . . 119.6(5) ?
C2123 C2122 H2122 . . . 119.3(6) ?
C2122 C2123 C2124 . . . 119.6(7) ?
C2122 C2123 H2123 . . . 119.6(7) ?
C2124 C2123 H2123 . . . 120.8(6) ?
C2123 C2124 C2125 . . . 120.6(6) ?
C2123 C2124 H2124 . . . 120.0(8) ?
C2125 C2124 H2124 . . . 119.4(7) ?
C2124 C2125 C2126 . . . 119.9(6) ?
C2124 C2125 H2125 . . . 121.3(6) ?
C2126 C2125 H2125 . . . 118.8(7) ?
C2121 C2126 C2125 . . . 120.8(6) ?
C2121 C2126 H2126 . . . 119.4(5) ?
C2125 C2126 H2126 . . . 119.8(6) ?
P2 C2131 C2132 . . . 119.4(4) ?
P2 C2131 C2136 . . . 121.9(4) ?
C2132 C2131 C2136 . . . 118.6(5) ?
C2131 C2132 C2133 . . . 119.4(5) ?
C2131 C2132 H2132 . . . 120.9(5) ?
C2133 C2132 H2132 . . . 119.6(5) ?
C2132 C2133 C2134 . . . 121.7(5) ?
C2132 C2133 H2133 . . . 120.1(6) ?
C2134 C2133 H2133 . . . 118.3(6) ?
C2133 C2134 C2135 . . . 120.8(6) ?
C2133 C2134 H2134 . . . 120.5(6) ?
C2135 C2134 H2134 . . . 118.7(6) ?
C2134 C2135 C2136 . . . 118.5(6) ?
C2134 C2135 H2135 . . . 122.3(6) ?
C2136 C2135 H2135 . . . 119.2(6) ?
C2131 C2136 C2135 . . . 121.0(5) ?
C2131 C2136 H2136 . . . 120.0(5) ?
C2135 C2136 H2136 . . . 119.0(6) ?
C211 C21 C22 . . . 122.3(4) ?
C211 C21 H21 . . . 119.0(4) ?
C22 C21 H21 . . . 118.7(4) ?
C21 C211 O211 . . . 127.6(4) ?
C21 C211 O212 . . . 110.0(4) ?
O211 C211 O212 . . . 122.4(4) ?
C211 O212 C212 . . . 115.7(4) ?
O212 C212 H212a . . . 109.3(5) ?
O212 C212 H212b . . . 109.5(6) ?
O212 C212 H212c . . . 111.8(6) ?
H212a C212 H212b . . . 108.7(6) ?
H212a C212 H212c . . . 108.6(7) ?
H212b C212 H212c . . . 108.8(6) ?
Ru2 C22 C21 . . . 138.1(4) ?
Ru2 C22 C23 . . . 70.7(2) ?
C21 C22 C23 . . . 150.9(5) ?
Ru2 C23 C22 . . . 71.9(3) ?
Ru2 C23 C24 . . . 120.8(3) ?
C22 C23 C24 . . . 160.6(5) ?
C23 C24 C241 . . . 126.8(4) ?
C23 C24 C25 . . . 111.5(4) ?
C241 C24 C25 . . . 121.7(4) ?
C24 C241 C242 . . . 120.4(5) ?
C24 C241 C246 . . . 121.4(4) ?
C242 C241 C246 . . . 118.1(5) ?
C241 C242 C243 . . . 120.7(6) ?
C241 C242 H242 . . . 119.8(6) ?
C243 C242 H242 . . . 119.6(6) ?
C242 C243 C244 . . . 120.9(6) ?
C242 C243 H243 . . . 120.4(7) ?
C244 C243 H243 . . . 118.7(7) ?
C243 C244 C245 . . . 119.3(6) ?
C243 C244 H244 . . . 118.4(7) ?
C245 C244 H244 . . . 122.3(8) ?
C244 C245 C246 . . . 119.9(7) ?
C244 C245 H245 . . . 118.1(7) ?
C246 C245 H245 . . . 121.9(7) ?
C241 C246 C245 . . . 121.0(6) ?
C241 C246 H246 . . . 117.9(6) ?
C245 C246 H246 . . . 121.2(7) ?
C24 C25 C26 . . . 114.8(5) ?
C24 C25 H25 . . . 122.2(5) ?
C26 C25 H25 . . . 123.1(4) ?
Ru2 C26 C25 . . . 117.5(3) ?
Ru2 C26 C261 . . . 128.4(4) ?
C25 C26 C261 . . . 113.9(5) ?
C26 C261 O261 . . . 125.9(5) ?
C26 C261 O262 . . . 112.5(4) ?
O261 C261 O262 . . . 121.6(4) ?
C261 O262 C262 . . . 115.4(5) ?
O262 C262 H262a . . . 109.2(7) ?
O262 C262 H262b . . . 109.4(6) ?
O262 C262 H262c . . . 112.1(6) ?
H262a C262 H262b . . . 107.5(7) ?
H262a C262 H262c . . . 108.4(7) ?
H262b C262 H262c . . . 110.0(8) ?
Ru2 C201 C2011 . . . 125.5(4) ?
Ru2 C201 C202 . . . 75.0(3) ?
Ru2 C201 C205 . . . 71.3(3) ?
C2011 C201 C202 . . . 126.0(4) ?
C2011 C201 C205 . . . 124.5(5) ?
C202 C201 C205 . . . 109.1(4) ?
C201 C2011 H2011a . . . 111.8(6) ?
C201 C2011 H2011b . . . 112.6(5) ?
C201 C2011 H2011c . . . 109.6(5) ?
H2011a C2011 H2011b . . . 109.0(6) ?
H2011a C2011 H2011c . . . 105.7(5) ?
H2011b C2011 H2011c . . . 107.8(6) ?
Ru2 C202 C201 . . . 68.7(3) ?
Ru2 C202 C2021 . . . 130.9(4) ?
Ru2 C202 C203 . . . 74.4(3) ?
C201 C202 C2021 . . . 125.5(4) ?
C201 C202 C203 . . . 107.5(4) ?
C2021 C202 C203 . . . 126.1(5) ?
C202 C2021 H2021a . . . 108.3(6) ?
C202 C2021 H2021b . . . 107.1(5) ?
C202 C2021 H2021c . . . 110.8(5) ?
H2021a C2021 H2021b . . . 108.9(6) ?
H2021a C2021 H2021c . . . 112.8(5) ?
H2021b C2021 H2021c . . . 108.8(7) ?
Ru2 C203 C202 . . . 70.1(3) ?
Ru2 C203 C2031 . . . 132.2(4) ?
Ru2 C203 C204 . . . 69.4(3) ?
C202 C203 C2031 . . . 124.5(5) ?
C202 C203 C204 . . . 108.1(5) ?
C2031 C203 C204 . . . 127.0(4) ?
C203 C2031 H2031a . . . 111.3(7) ?
C203 C2031 H2031b . . . 111.1(6) ?
C203 C2031 H2031c . . . 111.0(5) ?
H2031a C2031 H2031b . . . 107.3(6) ?
H2031a C2031 H2031c . . . 108.5(7) ?
H2031b C2031 H2031c . . . 107.5(8) ?
Ru2 C204 C203 . . . 75.2(3) ?
Ru2 C204 C2041 . . . 131.1(4) ?
Ru2 C204 C205 . . . 69.1(3) ?
C203 C204 C2041 . . . 124.8(5) ?
C203 C204 C205 . . . 108.3(4) ?
C2041 C204 C205 . . . 125.7(6) ?
C204 C2041 H2041a . . . 109.1(6) ?
C204 C2041 H2041b . . . 109.0(6) ?
C204 C2041 H2041c . . . 110.3(6) ?
H2041a C2041 H2041b . . . 110.0(7) ?
H2041a C2041 H2041c . . . 107.6(6) ?
H2041b C2041 H2041c . . . 110.9(7) ?
Ru2 C205 C201 . . . 71.5(3) ?
Ru2 C205 C204 . . . 74.0(3) ?
Ru2 C205 C2051 . . . 124.6(5) ?
C201 C205 C204 . . . 107.0(5) ?
C201 C205 C2051 . . . 126.2(5) ?
C204 C205 C2051 . . . 126.5(5) ?
C205 C2051 H2051a . . . 106.8(6) ?
C205 C2051 H2051b . . . 107.9(6) ?
C205 C2051 H2051c . . . 112.6(6) ?
H2051a C2051 H2051b . . . 107.2(7) ?
H2051a C2051 H2051c . . . 108.0(7) ?
H2051b C2051 H2051c . . . 113.8(7) ?
P1 Ru1 C12 '2 666' '2 666' '2 666' 88.78(12) ?
P1 Ru1 C13 '2 666' '2 666' '2 666' 103.51(13) ?
P1 Ru1 C16 '2 666' '2 666' '2 666' 89.48(14) ?
P1 Ru1 C101 '2 666' '2 666' '2 666' 149.10(16) ?
P1 Ru1 C102 '2 666' '2 666' '2 666' 114.55(14) ?
P1 Ru1 C103 '2 666' '2 666' '2 666' 100.97(14) ?
P1 Ru1 C104 '2 666' '2 666' '2 666' 118.80(15) ?
P1 Ru1 C105 '2 666' '2 666' '2 666' 155.46(15) ?
C12 Ru1 C13 '2 666' '2 666' '2 666' 37.54(18) ?
C12 Ru1 C16 '2 666' '2 666' '2 666' 108.2(2) ?
C12 Ru1 C101 '2 666' '2 666' '2 666' 85.17(18) ?
C12 Ru1 C102 '2 666' '2 666' '2 666' 91.59(18) ?
C12 Ru1 C103 '2 666' '2 666' '2 666' 125.52(18) ?
C12 Ru1 C104 '2 666' '2 666' '2 666' 146.05(18) ?
C12 Ru1 C105 '2 666' '2 666' '2 666' 114.93(18) ?
C13 Ru1 C16 '2 666' '2 666' '2 666' 73.97(19) ?
C13 Ru1 C101 '2 666' '2 666' '2 666' 89.8(2) ?
C13 Ru1 C102 '2 666' '2 666' '2 666' 115.0(2) ?
C13 Ru1 C103 '2 666' '2 666' '2 666' 149.00(19) ?
C13 Ru1 C104 '2 666' '2 666' '2 666' 135.55(19) ?
C13 Ru1 C105 '2 666' '2 666' '2 666' 99.5(2) ?
C16 Ru1 C101 '2 666' '2 666' '2 666' 121.2(2) ?
C16 Ru1 C102 '2 666' '2 666' '2 666' 149.51(17) ?
C16 Ru1 C103 '2 666' '2 666' '2 666' 125.17(18) ?
C16 Ru1 C104 '2 666' '2 666' '2 666' 92.5(2) ?
C16 Ru1 C105 '2 666' '2 666' '2 666' 88.9(2) ?
C101 Ru1 C102 '2 666' '2 666' '2 666' 35.7(2) ?
C101 Ru1 C103 '2 666' '2 666' '2 666' 59.7(2) ?
C101 Ru1 C104 '2 666' '2 666' '2 666' 61.0(2) ?
C101 Ru1 C105 '2 666' '2 666' '2 666' 37.69(19) ?
C102 Ru1 C103 '2 666' '2 666' '2 666' 35.68(19) ?
C102 Ru1 C104 '2 666' '2 666' '2 666' 60.14(18) ?
C102 Ru1 C105 '2 666' '2 666' '2 666' 61.3(2) ?
C103 Ru1 C104 '2 666' '2 666' '2 666' 35.80(19) ?
C103 Ru1 C105 '2 666' '2 666' '2 666' 60.8(2) ?
C104 Ru1 C105 '2 666' '2 666' '2 666' 36.9(2) ?
Ru1 P1 C1111 '2 666' '2 666' '2 666' 115.22(18) ?
Ru1 P1 C1121 '2 666' '2 666' '2 666' 112.66(16) ?
Ru1 P1 C1131 '2 666' '2 666' '2 666' 121.30(16) ?
C1111 P1 C1121 '2 666' '2 666' '2 666' 103.2(2) ?
C1111 P1 C1131 '2 666' '2 666' '2 666' 102.9(2) ?
C1121 P1 C1131 '2 666' '2 666' '2 666' 99.0(2) ?
P1 C1111 C1112 '2 666' '2 666' '2 666' 122.3(5) ?
P1 C1111 C1116 '2 666' '2 666' '2 666' 119.4(4) ?
C1112 C1111 C1116 '2 666' '2 666' '2 666' 118.3(5) ?
C1111 C1112 C1113 '2 666' '2 666' '2 666' 119.8(7) ?
C1111 C1112 H1112 '2 666' '2 666' '2 666' 120.5(6) ?
C1113 C1112 H1112 '2 666' '2 666' '2 666' 119.7(6) ?
C1112 C1113 C1114 '2 666' '2 666' '2 666' 121.5(7) ?
C1112 C1113 H1113 '2 666' '2 666' '2 666' 117.9(9) ?
C1114 C1113 H1113 '2 666' '2 666' '2 666' 120.5(8) ?
C1113 C1114 C1115 '2 666' '2 666' '2 666' 118.2(7) ?
C1113 C1114 H1114 '2 666' '2 666' '2 666' 120.6(8) ?
C1115 C1114 H1114 '2 666' '2 666' '2 666' 121.2(8) ?
C1114 C1115 C1116 '2 666' '2 666' '2 666' 121.5(7) ?
C1114 C1115 H1115 '2 666' '2 666' '2 666' 118.7(7) ?
C1116 C1115 H1115 '2 666' '2 666' '2 666' 119.8(6) ?
C1111 C1116 C1115 '2 666' '2 666' '2 666' 120.7(5) ?
C1111 C1116 H1116 '2 666' '2 666' '2 666' 119.5(6) ?
C1115 C1116 H1116 '2 666' '2 666' '2 666' 119.8(6) ?
P1 C1121 C1122 '2 666' '2 666' '2 666' 115.9(4) ?
P1 C1121 C1126 '2 666' '2 666' '2 666' 125.0(5) ?
C1122 C1121 C1126 '2 666' '2 666' '2 666' 119.1(5) ?
C1121 C1122 C1123 '2 666' '2 666' '2 666' 120.8(6) ?
C1121 C1122 H1122 '2 666' '2 666' '2 666' 119.6(5) ?
C1123 C1122 H1122 '2 666' '2 666' '2 666' 119.6(6) ?
C1122 C1123 C1124 '2 666' '2 666' '2 666' 118.9(7) ?
C1122 C1123 H1123 '2 666' '2 666' '2 666' 120.4(7) ?
C1124 C1123 H1123 '2 666' '2 666' '2 666' 120.6(6) ?
C1123 C1124 C1125 '2 666' '2 666' '2 666' 119.8(6) ?
C1123 C1124 H1124 '2 666' '2 666' '2 666' 119.8(8) ?
C1125 C1124 H1124 '2 666' '2 666' '2 666' 120.3(7) ?
C1124 C1125 C1126 '2 666' '2 666' '2 666' 122.5(6) ?
C1124 C1125 H1125 '2 666' '2 666' '2 666' 118.6(7) ?
C1126 C1125 H1125 '2 666' '2 666' '2 666' 118.8(8) ?
C1121 C1126 C1125 '2 666' '2 666' '2 666' 118.9(6) ?
C1121 C1126 H1126 '2 666' '2 666' '2 666' 120.1(5) ?
C1125 C1126 H1126 '2 666' '2 666' '2 666' 121.0(6) ?
P1 C1131 C1132 '2 666' '2 666' '2 666' 121.1(4) ?
P1 C1131 C1136 '2 666' '2 666' '2 666' 120.6(4) ?
C1132 C1131 C1136 '2 666' '2 666' '2 666' 118.2(5) ?
C1131 C1132 C1133 '2 666' '2 666' '2 666' 120.0(5) ?
C1131 C1132 H1132 '2 666' '2 666' '2 666' 119.5(5) ?
C1133 C1132 H1132 '2 666' '2 666' '2 666' 120.5(5) ?
C1132 C1133 C1134 '2 666' '2 666' '2 666' 122.2(5) ?
C1132 C1133 H1133 '2 666' '2 666' '2 666' 118.9(6) ?
C1134 C1133 H1133 '2 666' '2 666' '2 666' 118.8(6) ?
C1133 C1134 C1135 '2 666' '2 666' '2 666' 118.8(6) ?
C1133 C1134 H1134 '2 666' '2 666' '2 666' 120.7(5) ?
C1135 C1134 H1134 '2 666' '2 666' '2 666' 120.5(6) ?
C1134 C1135 C1136 '2 666' '2 666' '2 666' 120.2(5) ?
C1134 C1135 H1135 '2 666' '2 666' '2 666' 120.4(6) ?
C1136 C1135 H1135 '2 666' '2 666' '2 666' 119.4(5) ?
C1131 C1136 C1135 '2 666' '2 666' '2 666' 120.6(5) ?
C1131 C1136 H1136 '2 666' '2 666' '2 666' 119.3(5) ?
C1135 C1136 H1136 '2 666' '2 666' '2 666' 120.1(5) ?
C111 C11 C12 '2 666' '2 666' '2 666' 122.5(5) ?
C111 C11 H11 '2 666' '2 666' '2 666' 119.3(4) ?
C12 C11 H11 '2 666' '2 666' '2 666' 118.2(5) ?
C11 C111 O111 '2 666' '2 666' '2 666' 127.5(4) ?
C11 C111 O112 '2 666' '2 666' '2 666' 110.3(4) ?
O111 C111 O112 '2 666' '2 666' '2 666' 122.3(4) ?
C111 O112 C112 '2 666' '2 666' '2 666' 115.1(4) ?
O112 C112 H112a '2 666' '2 666' '2 666' 111.9(6) ?
O112 C112 H112b '2 666' '2 666' '2 666' 110.7(5) ?
O112 C112 H112c '2 666' '2 666' '2 666' 109.4(5) ?
H112a C112 H112b '2 666' '2 666' '2 666' 109.7(6) ?
H112a C112 H112c '2 666' '2 666' '2 666' 108.8(6) ?
H112b C112 H112c '2 666' '2 666' '2 666' 106.1(7) ?
Ru1 C12 C11 '2 666' '2 666' '2 666' 138.0(4) ?
Ru1 C12 C13 '2 666' '2 666' '2 666' 69.7(3) ?
C11 C12 C13 '2 666' '2 666' '2 666' 151.9(5) ?
Ru1 C13 C12 '2 666' '2 666' '2 666' 72.8(3) ?
Ru1 C13 C14 '2 666' '2 666' '2 666' 121.9(3) ?
C12 C13 C14 '2 666' '2 666' '2 666' 158.5(5) ?
C13 C14 C141 '2 666' '2 666' '2 666' 126.8(4) ?
C13 C14 C15 '2 666' '2 666' '2 666' 109.8(5) ?
C141 C14 C15 '2 666' '2 666' '2 666' 123.5(5) ?
C14 C141 C142 '2 666' '2 666' '2 666' 121.5(5) ?
C14 C141 C146 '2 666' '2 666' '2 666' 121.1(5) ?
C142 C141 C146 '2 666' '2 666' '2 666' 117.4(6) ?
C141 C142 C143 '2 666' '2 666' '2 666' 120.5(5) ?
C141 C142 H142 '2 666' '2 666' '2 666' 119.2(6) ?
C143 C142 H142 '2 666' '2 666' '2 666' 120.3(5) ?
C142 C143 C144 '2 666' '2 666' '2 666' 120.5(6) ?
C142 C143 H143 '2 666' '2 666' '2 666' 119.8(6) ?
C144 C143 H143 '2 666' '2 666' '2 666' 119.7(7) ?
C143 C144 C145 '2 666' '2 666' '2 666' 120.5(7) ?
C143 C144 H144 '2 666' '2 666' '2 666' 121.0(6) ?
C145 C144 H144 '2 666' '2 666' '2 666' 118.5(7) ?
C144 C145 C146 '2 666' '2 666' '2 666' 120.1(6) ?
C144 C145 H145 '2 666' '2 666' '2 666' 120.3(8) ?
C146 C145 H145 '2 666' '2 666' '2 666' 119.6(7) ?
C141 C146 C145 '2 666' '2 666' '2 666' 120.9(6) ?
C141 C146 H146 '2 666' '2 666' '2 666' 118.6(7) ?
C145 C146 H146 '2 666' '2 666' '2 666' 120.5(7) ?
C14 C15 C16 '2 666' '2 666' '2 666' 115.7(4) ?
C14 C15 H15 '2 666' '2 666' '2 666' 121.8(6) ?
C16 C15 H15 '2 666' '2 666' '2 666' 122.5(5) ?
Ru1 C16 C15 '2 666' '2 666' '2 666' 117.7(3) ?
Ru1 C16 C161 '2 666' '2 666' '2 666' 126.5(4) ?
C15 C16 C161 '2 666' '2 666' '2 666' 115.7(4) ?
C16 C161 O161 '2 666' '2 666' '2 666' 126.1(4) ?
C16 C161 O162 '2 666' '2 666' '2 666' 112.6(4) ?
O161 C161 O162 '2 666' '2 666' '2 666' 121.3(4) ?
C161 O162 C162 '2 666' '2 666' '2 666' 116.2(5) ?
O162 C162 H162a '2 666' '2 666' '2 666' 111.8(6) ?
O162 C162 H162b '2 666' '2 666' '2 666' 111.2(5) ?
O162 C162 H162c '2 666' '2 666' '2 666' 106.6(6) ?
H162a C162 H162b '2 666' '2 666' '2 666' 107.8(7) ?
H162a C162 H162c '2 666' '2 666' '2 666' 110.4(6) ?
H162b C162 H162c '2 666' '2 666' '2 666' 109.1(6) ?
Ru1 C101 C1011 '2 666' '2 666' '2 666' 126.0(4) ?
Ru1 C101 C102 '2 666' '2 666' '2 666' 75.0(3) ?
Ru1 C101 C105 '2 666' '2 666' '2 666' 70.6(3) ?
C1011 C101 C102 '2 666' '2 666' '2 666' 127.0(5) ?
C1011 C101 C105 '2 666' '2 666' '2 666' 123.3(6) ?
C102 C101 C105 '2 666' '2 666' '2 666' 109.3(5) ?
C101 C1011 H1011a '2 666' '2 666' '2 666' 110.5(6) ?
C101 C1011 H1011b '2 666' '2 666' '2 666' 108.5(5) ?
C101 C1011 H1011c '2 666' '2 666' '2 666' 111.0(7) ?
H1011a C1011 H1011b '2 666' '2 666' '2 666' 108.3(8) ?
H1011a C1011 H1011c '2 666' '2 666' '2 666' 110.9(6) ?
H1011b C1011 H1011c '2 666' '2 666' '2 666' 107.4(7) ?
Ru1 C102 C101 '2 666' '2 666' '2 666' 69.3(3) ?
Ru1 C102 C1021 '2 666' '2 666' '2 666' 130.5(4) ?
Ru1 C102 C103 '2 666' '2 666' '2 666' 74.3(3) ?
C101 C102 C1021 '2 666' '2 666' '2 666' 124.7(5) ?
C101 C102 C103 '2 666' '2 666' '2 666' 108.5(5) ?
C1021 C102 C103 '2 666' '2 666' '2 666' 125.9(6) ?
C102 C1021 H1021a '2 666' '2 666' '2 666' 111.3(6) ?
C102 C1021 H1021b '2 666' '2 666' '2 666' 111.3(6) ?
C102 C1021 H1021c '2 666' '2 666' '2 666' 104.9(5) ?
H1021a C1021 H1021b '2 666' '2 666' '2 666' 109.6(6) ?
H1021a C1021 H1021c '2 666' '2 666' '2 666' 109.5(6) ?
H1021b C1021 H1021c '2 666' '2 666' '2 666' 110.2(6) ?
Ru1 C103 C102 '2 666' '2 666' '2 666' 70.0(3) ?
Ru1 C103 C1031 '2 666' '2 666' '2 666' 132.5(4) ?
Ru1 C103 C104 '2 666' '2 666' '2 666' 69.7(3) ?
C102 C103 C1031 '2 666' '2 666' '2 666' 125.8(5) ?
C102 C103 C104 '2 666' '2 666' '2 666' 107.3(5) ?
C1031 C103 C104 '2 666' '2 666' '2 666' 126.2(5) ?
C103 C1031 H1031a '2 666' '2 666' '2 666' 110.3(6) ?
C103 C1031 H1031b '2 666' '2 666' '2 666' 111.4(6) ?
C103 C1031 H1031c '2 666' '2 666' '2 666' 111.4(6) ?
H1031a C1031 H1031b '2 666' '2 666' '2 666' 107.5(7) ?
H1031a C1031 H1031c '2 666' '2 666' '2 666' 107.4(7) ?
H1031b C1031 H1031c '2 666' '2 666' '2 666' 108.7(7) ?
Ru1 C104 C103 '2 666' '2 666' '2 666' 74.5(3) ?
Ru1 C104 C1041 '2 666' '2 666' '2 666' 132.2(4) ?
Ru1 C104 C105 '2 666' '2 666' '2 666' 68.5(3) ?
C103 C104 C1041 '2 666' '2 666' '2 666' 125.7(6) ?
C103 C104 C105 '2 666' '2 666' '2 666' 108.3(4) ?
C1041 C104 C105 '2 666' '2 666' '2 666' 124.9(5) ?
C104 C1041 H1041a '2 666' '2 666' '2 666' 111.3(6) ?
C104 C1041 H1041b '2 666' '2 666' '2 666' 107.9(6) ?
C104 C1041 H1041c '2 666' '2 666' '2 666' 111.1(5) ?
H1041a C1041 H1041b '2 666' '2 666' '2 666' 107.9(6) ?
H1041a C1041 H1041c '2 666' '2 666' '2 666' 110.1(7) ?
H1041b C1041 H1041c '2 666' '2 666' '2 666' 108.5(7) ?
Ru1 C105 C101 '2 666' '2 666' '2 666' 71.7(3) ?
Ru1 C105 C104 '2 666' '2 666' '2 666' 74.6(3) ?
Ru1 C105 C1051 '2 666' '2 666' '2 666' 124.8(5) ?
C101 C105 C104 '2 666' '2 666' '2 666' 106.5(5) ?
C101 C105 C1051 '2 666' '2 666' '2 666' 124.7(5) ?
C104 C105 C1051 '2 666' '2 666' '2 666' 128.4(5) ?
C105 C1051 H1051a '2 666' '2 666' '2 666' 108.1(6) ?
C105 C1051 H1051b '2 666' '2 666' '2 666' 109.2(8) ?
C105 C1051 H1051c '2 666' '2 666' '2 666' 109.9(6) ?
H1051a C1051 H1051b '2 666' '2 666' '2 666' 109.7(7) ?
H1051a C1051 H1051c '2 666' '2 666' '2 666' 110.2(9) ?
H1051b C1051 H1051c '2 666' '2 666' '2 666' 109.7(7) ?

loop_
_geom_bond_atom_site_label_1
_geom_bond_atom_site_label_2
_geom_bond_site_symmetry_1
_geom_bond_site_symmetry_2
_geom_bond_distance
_geom_bond_publ_flag
Ru2 P2 . . 2.3376(14) ?
Ru2 C22 . . 2.098(4) ?
Ru2 C23 . . 2.084(5) ?
Ru2 C26 . . 2.085(5) ?
Ru2 C201 . . 2.235(5) ?
Ru2 C202 . . 2.316(5) ?
Ru2 C203 . . 2.372(6) ?
Ru2 C204 . . 2.296(5) ?
Ru2 C205 . . 2.231(5) ?
P2 C2111 . . 1.819(6) ?
P2 C2121 . . 1.841(5) ?
P2 C2131 . . 1.849(5) ?
C2111 C2112 . . 1.376(7) ?
C2111 C2116 . . 1.400(7) ?
C2112 C2113 . . 1.385(9) ?
C2112 H2112 . . .979(6) ?
C2113 C2114 . . 1.364(9) ?
C2113 H2113 . . .965(5) ?
C2114 C2115 . . 1.371(8) ?
C2114 H2114 . . .967(7) ?
C2115 C2116 . . 1.384(9) ?
C2115 H2115 . . .966(6) ?
C2116 H2116 . . .970(5) ?
C2121 C2122 . . 1.387(9) ?
C2121 C2126 . . 1.380(8) ?
C2122 C2123 . . 1.388(8) ?
C2122 H2122 . . .976(7) ?
C2123 C2124 . . 1.366(11) ?
C2123 H2123 . . .962(7) ?
C2124 C2125 . . 1.363(11) ?
C2124 H2124 . . .964(6) ?
C2125 C2126 . . 1.393(8) ?
C2125 H2125 . . .966(7) ?
C2126 H2126 . . .980(6) ?
C2131 C2132 . . 1.403(7) ?
C2131 C2136 . . 1.372(8) ?
C2132 C2133 . . 1.378(8) ?
C2132 H2132 . . .973(6) ?
C2133 C2134 . . 1.340(9) ?
C2133 H2133 . . .949(6) ?
C2134 C2135 . . 1.378(9) ?
C2134 H2134 . . .974(6) ?
C2135 C2136 . . 1.407(8) ?
C2135 H2135 . . .979(6) ?
C2136 H2136 . . .980(5) ?
C21 C211 . . 1.465(6) ?
C21 C22 . . 1.332(6) ?
C21 H21 . . .968(5) ?
C211 O211 . . 1.200(6) ?
C211 O212 . . 1.356(6) ?
O212 C212 . . 1.439(6) ?
C212 H212a . . .955(7) ?
C212 H212b . . .954(7) ?
C212 H212c . . .955(6) ?
C22 C23 . . 1.343(7) ?
C23 C24 . . 1.337(7) ?
C24 C241 . . 1.487(7) ?
C24 C25 . . 1.456(6) ?
C241 C242 . . 1.371(7) ?
C241 C246 . . 1.388(9) ?
C242 C243 . . 1.393(9) ?
C242 H242 . . .991(7) ?
C243 C244 . . 1.345(11) ?
C243 H243 . . .958(6) ?
C244 C245 . . 1.392(10) ?
C244 H244 . . .960(6) ?
C245 C246 . . 1.375(10) ?
C245 H245 . . .954(9) ?
C246 H246 . . .966(6) ?
C25 C26 . . 1.366(7) ?
C25 H25 . . .970(5) ?
C26 C261 . . 1.486(6) ?
C261 O261 . . 1.183(7) ?
C261 O262 . . 1.347(7) ?
O262 C262 . . 1.451(7) ?
C262 H262a . . .961(8) ?
C262 H262b . . .962(8) ?
C262 H262c . . .955(8) ?
C201 C2011 . . 1.499(7) ?
C201 C202 . . 1.419(8) ?
C201 C205 . . 1.425(6) ?
C2011 H2011a . . .955(6) ?
C2011 H2011b . . .950(7) ?
C2011 H2011c . . .966(6) ?
C202 C2021 . . 1.502(8) ?
C202 C203 . . 1.433(6) ?
C2021 H2021a . . .948(6) ?
C2021 H2021b . . .959(6) ?
C2021 H2021c . . .957(6) ?
C203 C2031 . . 1.488(9) ?
C203 C204 . . 1.420(8) ?
C2031 H2031a . . .965(7) ?
C2031 H2031b . . .962(7) ?
C2031 H2031c . . .944(7) ?
C204 C2041 . . 1.512(7) ?
C204 C205 . . 1.436(7) ?
C2041 H2041a . . .953(7) ?
C2041 H2041b . . .941(7) ?
C2041 H2041c . . .975(8) ?
C205 C2051 . . 1.494(9) ?
C2051 H2051a . . .975(7) ?
C2051 H2051b . . .952(7) ?
C2051 H2051c . . .952(8) ?
Ru1 P1 '2 666' '2 666' 2.3354(14) ?
Ru1 C12 '2 666' '2 666' 2.104(4) ?
Ru1 C13 '2 666' '2 666' 2.066(5) ?
Ru1 C16 '2 666' '2 666' 2.082(5) ?
Ru1 C101 '2 666' '2 666' 2.231(5) ?
Ru1 C102 '2 666' '2 666' 2.304(6) ?
Ru1 C103 '2 666' '2 666' 2.360(6) ?
Ru1 C104 '2 666' '2 666' 2.298(5) ?
Ru1 C105 '2 666' '2 666' 2.217(5) ?
P1 C1111 '2 666' '2 666' 1.830(5) ?
P1 C1121 '2 666' '2 666' 1.848(5) ?
P1 C1131 '2 666' '2 666' 1.826(6) ?
C1111 C1112 '2 666' '2 666' 1.365(8) ?
C1111 C1116 '2 666' '2 666' 1.397(8) ?
C1112 C1113 '2 666' '2 666' 1.382(11) ?
C1112 H1112 '2 666' '2 666' .969(7) ?
C1113 C1114 '2 666' '2 666' 1.375(13) ?
C1113 H1113 '2 666' '2 666' .980(8) ?
C1114 C1115 '2 666' '2 666' 1.352(10) ?
C1114 H1114 '2 666' '2 666' .964(8) ?
C1115 C1116 '2 666' '2 666' 1.360(9) ?
C1115 H1115 '2 666' '2 666' .976(7) ?
C1116 H1116 '2 666' '2 666' .984(6) ?
C1121 C1122 '2 666' '2 666' 1.385(8) ?
C1121 C1126 '2 666' '2 666' 1.381(7) ?
C1122 C1123 '2 666' '2 666' 1.388(8) ?
C1122 H1122 '2 666' '2 666' .968(6) ?
C1123 C1124 '2 666' '2 666' 1.394(11) ?
C1123 H1123 '2 666' '2 666' .980(7) ?
C1124 C1125 '2 666' '2 666' 1.327(12) ?
C1124 H1124 '2 666' '2 666' .955(7) ?
C1125 C1126 '2 666' '2 666' 1.388(9) ?
C1125 H1125 '2 666' '2 666' .959(7) ?
C1126 H1126 '2 666' '2 666' .978(7) ?
C1131 C1132 '2 666' '2 666' 1.396(6) ?
C1131 C1136 '2 666' '2 666' 1.400(7) ?
C1132 C1133 '2 666' '2 666' 1.379(9) ?
C1132 H1132 '2 666' '2 666' .974(5) ?
C1133 C1134 '2 666' '2 666' 1.351(8) ?
C1133 H1133 '2 666' '2 666' .968(5) ?
C1134 C1135 '2 666' '2 666' 1.400(8) ?
C1134 H1134 '2 666' '2 666' .975(6) ?
C1135 C1136 '2 666' '2 666' 1.381(8) ?
C1135 H1135 '2 666' '2 666' .980(6) ?
C1136 H1136 '2 666' '2 666' .968(5) ?
C11 C111 '2 666' '2 666' 1.452(7) ?
C11 C12 '2 666' '2 666' 1.337(6) ?
C11 H11 '2 666' '2 666' .971(5) ?
C111 O111 '2 666' '2 666' 1.197(7) ?
C111 O112 '2 666' '2 666' 1.355(5) ?
O112 C112 '2 666' '2 666' 1.438(7) ?
C112 H112a '2 666' '2 666' .935(6) ?
C112 H112b '2 666' '2 666' .962(7) ?
C112 H112c '2 666' '2 666' .972(6) ?
C12 C13 '2 666' '2 666' 1.342(7) ?
C13 C14 '2 666' '2 666' 1.348(7) ?
C14 C141 '2 666' '2 666' 1.472(8) ?
C14 C15 '2 666' '2 666' 1.453(7) ?
C141 C142 '2 666' '2 666' 1.391(7) ?
C141 C146 '2 666' '2 666' 1.388(9) ?
C142 C143 '2 666' '2 666' 1.386(9) ?
C142 H142 '2 666' '2 666' .967(6) ?
C143 C144 '2 666' '2 666' 1.358(9) ?
C143 H143 '2 666' '2 666' .954(6) ?
C144 C145 '2 666' '2 666' 1.348(10) ?
C144 H144 '2 666' '2 666' .968(7) ?
C145 C146 '2 666' '2 666' 1.392(11) ?
C145 H145 '2 666' '2 666' .976(7) ?
C146 H146 '2 666' '2 666' .945(7) ?
C15 C16 '2 666' '2 666' 1.348(8) ?
C15 H15 '2 666' '2 666' .963(5) ?
C16 C161 '2 666' '2 666' 1.487(7) ?
C161 O161 '2 666' '2 666' 1.193(7) ?
C161 O162 '2 666' '2 666' 1.337(6) ?
O162 C162 '2 666' '2 666' 1.462(7) ?
C162 H162a '2 666' '2 666' .952(7) ?
C162 H162b '2 666' '2 666' .968(7) ?
C162 H162c '2 666' '2 666' .948(7) ?
C101 C1011 '2 666' '2 666' 1.495(9) ?
C101 C102 '2 666' '2 666' 1.392(9) ?
C101 C105 '2 666' '2 666' 1.437(7) ?
C1011 H1011a '2 666' '2 666' .946(8) ?
C1011 H1011b '2 666' '2 666' .967(6) ?
C1011 H1011c '2 666' '2 666' .962(7) ?
C102 C1021 '2 666' '2 666' 1.503(8) ?
C102 C103 '2 666' '2 666' 1.430(7) ?
C1021 H1021a '2 666' '2 666' .953(8) ?
C1021 H1021b '2 666' '2 666' .945(6) ?
C1021 H1021c '2 666' '2 666' 1.075(7) ?
C103 C1031 '2 666' '2 666' 1.497(10) ?
C103 C104 '2 666' '2 666' 1.433(8) ?
C1031 H1031a '2 666' '2 666' .972(6) ?
C1031 H1031b '2 666' '2 666' .952(7) ?
C1031 H1031c '2 666' '2 666' .953(7) ?
C104 C1041 '2 666' '2 666' 1.506(7) ?
C104 C105 '2 666' '2 666' 1.430(8) ?
C1041 H1041a '2 666' '2 666' .940(6) ?
C1041 H1041b '2 666' '2 666' .980(7) ?
C1041 H1041c '2 666' '2 666' .958(7) ?
C105 C1051 '2 666' '2 666' 1.496(10) ?
C1051 H1051a '2 666' '2 666' .957(8) ?
C1051 H1051b '2 666' '2 666' .940(7) ?
C1051 H1051c '2 666' '2 666' .962(8) ?

loop_
_geom_contact_atom_site_label_1
_geom_contact_atom_site_label_2
_geom_contact_distance
_geom_contact_site_symmetry_1
_geom_contact_site_symmetry_2
_geom_contact_publ_flag
Ru1 C1111 3.528(5) '2 666' '2 666' ?
Ru1 C1116 3.912(6) '2 666' '2 666' ?
Ru1 C1121 3.492(5) '2 666' '2 666' ?
Ru1 C1122 3.856(6) '2 666' '2 666' ?
Ru1 C1131 3.636(5) '2 666' '2 666' ?
Ru1 C1132 3.900(6) '2 666' '2 666' ?
Ru1 C11 3.224(4) '2 666' '2 666' ?
Ru1 C14 3.005(6) '2 666' '2 666' ?
Ru1 C15 2.960(5) '2 666' '2 666' ?
Ru1 C161 3.198(5) '2 666' '2 666' ?
Ru1 O161 3.657(4) '2 666' '2 666' ?
Ru1 C1011 3.336(6) '2 666' '2 666' ?
Ru1 C1021 3.474(7) '2 666' '2 666' ?
Ru1 C1031 3.547(8) '2 666' '2 666' ?
Ru1 C1041 3.493(6) '2 666' '2 666' ?
Ru1 C1051 3.308(7) '2 666' '2 666' ?
Ru1 H1116 3.5487(10) '2 666' '2 666' ?
Ru1 H1122 3.5466(7) '2 666' '2 666' ?
Ru1 H1132 3.3875(8) '2 666' '2 666' ?
Ru1 H11 3.4277(8) '2 666' '2 666' ?
Ru1 H1011a 3.6204(9) '2 666' '2 666' ?
Ru1 H1011b 3.3703(7) '2 666' '2 666' ?
Ru1 H1021b 3.4918(8) '2 666' '2 666' ?
Ru1 H1031a 3.6956(7) '2 666' '2 666' ?
Ru1 H1041b 3.6802(11) '2 666' '2 666' ?
Ru1 H1041c 3.6766(11) '2 666' '2 666' ?
Ru1 H1051a 3.5031(8) '2 666' '2 666' ?
Ru1 H1051c 3.4125(6) '2 666' '2 666' ?
Ru2 C2111 3.528(5) . . ?
Ru2 C2116 3.831(6) . . ?
Ru2 C2121 3.511(5) . . ?
Ru2 C2122 3.977(6) . . ?
Ru2 C2131 3.623(5) . . ?
Ru2 C2132 3.896(5) . . ?
Ru2 C21 3.215(4) . . ?
Ru2 C24 2.997(5) . . ?
Ru2 C25 2.973(6) . . ?
Ru2 C261 3.226(5) . . ?
Ru2 O261 3.711(4) . . ?
Ru2 C2011 3.336(5) . . ?
Ru2 C2021 3.489(6) . . ?
Ru2 C2031 3.548(8) . . ?
Ru2 C2041 3.482(5) . . ?
Ru2 C2051 3.316(7) . . ?
Ru2 H2116 3.3993(9) . . ?
Ru2 H2122 3.6840(9) . . ?
Ru2 H2132 3.4230(7) . . ?
Ru2 H21 3.4282(8) . . ?
Ru2 H2011b 3.6343(7) . . ?
Ru2 H2011c 3.4009(7) . . ?
Ru2 H2021a 3.5106(7) . . ?
Ru2 H2021b 3.7805(7) . . ?
Ru2 H2031a 3.5493(8) . . ?
Ru2 H2041b 3.5815(11) . . ?
Ru2 H2041c 3.7691(11) . . ?
Ru2 H2051a 3.7864(7) . . ?
Ru2 H2051c 3.2859(8) . . ?
P1 C1112 2.807(7) '2 666' '2 666' ?
P1 C1116 2.795(7) '2 666' '2 666' ?
P1 C1122 2.751(6) '2 666' '2 666' ?
P1 C1126 2.872(5) '2 666' '2 666' ?
P1 C1132 2.813(5) '2 666' '2 666' ?
P1 C1136 2.810(6) '2 666' '2 666' ?
P1 H1122 2.7937(14) '2 666' '2 666' ?
C1111 C1113 2.377(9) '2 666' '2 666' ?
C1111 C1114 2.780(10) '2 666' '2 666' ?
C1111 C1115 2.396(9) '2 666' '2 666' ?
C1111 C1121 2.881(7) '2 666' '2 666' ?
C1111 C1131 2.860(8) '2 666' '2 666' ?
C1111 H1112 2.035(5) '2 666' '2 666' ?
C1111 H1116 2.067(5) '2 666' '2 666' ?
C1111 H1126 2.668(4) '2 666' '2 666' ?
C1112 C1114 2.406(12) '2 666' '2 666' ?
C1112 C1115 2.738(10) '2 666' '2 666' ?
C1112 C1116 2.371(9) '2 666' '2 666' ?
C1112 H1113 2.035(6) '2 666' '2 666' ?
C1113 C1115 2.341(11) '2 666' '2 666' ?
C1113 C1116 2.713(9) '2 666' '2 666' ?
C1113 H1112 2.044(10) '2 666' '2 666' ?
C1113 H1114 2.043(10) '2 666' '2 666' ?
C1114 C1116 2.366(10) '2 666' '2 666' ?
C1114 H1113 2.055(8) '2 666' '2 666' ?
C1114 H1115 2.012(8) '2 666' '2 666' ?
C1115 H1114 2.027(7) '2 666' '2 666' ?
C1115 H1116 2.036(7) '2 666' '2 666' ?
C1116 H1115 2.030(6) '2 666' '2 666' ?
C1116 H1126 2.584(6) '2 666' '2 666' ?
C1121 C1123 2.411(8) '2 666' '2 666' ?
C1121 C1124 2.771(8) '2 666' '2 666' ?
C1121 C1125 2.385(8) '2 666' '2 666' ?
C1121 C1131 2.793(7) '2 666' '2 666' ?
C1121 H1122 2.045(5) '2 666' '2 666' ?
C1121 H1126 2.055(5) '2 666' '2 666' ?
C1121 H1136 2.606(5) '2 666' '2 666' ?
C1122 C1124 2.396(9) '2 666' '2 666' ?
C1122 C1125 2.725(9) '2 666' '2 666' ?
C1122 C1126 2.384(9) '2 666' '2 666' ?
C1122 H1123 2.065(6) '2 666' '2 666' ?
C1123 C1125 2.354(11) '2 666' '2 666' ?
C1123 C1126 2.766(10) '2 666' '2 666' ?
C1123 H1122 2.047(7) '2 666' '2 666' ?
C1123 H1124 2.044(7) '2 666' '2 666' ?
C1124 C1126 2.381(10) '2 666' '2 666' ?
C1124 H1123 2.072(8) '2 666' '2 666' ?
C1124 H1125 1.975(8) '2 666' '2 666' ?
C1125 H1124 1.988(8) '2 666' '2 666' ?
C1125 H1126 2.069(8) '2 666' '2 666' ?
C1126 H1125 2.033(5) '2 666' '2 666' ?
C1131 C1133 2.402(8) '2 666' '2 666' ?
C1131 C1134 2.797(8) '2 666' '2 666' ?
C1131 C1135 2.416(8) '2 666' '2 666' ?
C1131 H1112 2.559(5) '2 666' '2 666' ?
C1131 H1132 2.058(4) '2 666' '2 666' ?
C1131 H1136 2.055(4) '2 666' '2 666' ?
C1132 C1134 2.390(9) '2 666' '2 666' ?
C1132 C1135 2.762(8) '2 666' '2 666' ?
C1132 C1136 2.399(7) '2 666' '2 666' ?
C1132 O161 2.927(7) '2 666' '2 666' ?
C1132 H1133 2.032(5) '2 666' '2 666' ?
C1132 H1031c 2.680(5) '2 666' '2 666' ?
C1133 C1135 2.368(8) '2 666' '2 666' ?
C1133 C1136 2.746(7) '2 666' '2 666' ?
C1133 H1132 2.053(7) '2 666' '2 666' ?
C1133 H1134 2.029(6) '2 666' '2 666' ?
C1134 C1136 2.411(8) '2 666' '2 666' ?
C1134 H1133 2.005(6) '2 666' '2 666' ?
C1134 H1135 2.076(5) '2 666' '2 666' ?
C1135 H1134 2.072(6) '2 666' '2 666' ?
C1135 H1136 2.046(6) '2 666' '2 666' ?
C1136 H1135 2.049(6) '2 666' '2 666' ?
C11 O111 2.378(7) '2 666' '2 666' ?
C11 O112 2.304(5) '2 666' '2 666' ?
C11 C13 2.599(6) '2 666' '2 666' ?
C111 C112 2.358(7) '2 666' '2 666' ?
C111 C12 2.445(6) '2 666' '2 666' ?
C111 H11 2.105(5) '2 666' '2 666' ?
C111 H112b 2.503(4) '2 666' '2 666' ?
C111 H112c 2.672(5) '2 666' '2 666' ?
O111 O112 2.236(5) '2 666' '2 666' ?
O111 C112 2.622(7) '2 666' '2 666' ?
O111 C12 2.903(6) '2 666' '2 666' ?
O111 H112b 2.395(4) '2 666' '2 666' ?
O111 H142 2.557(4) '2 666' '2 666' ?
O111 H1041a 2.690(4) '2 666' '2 667' ?
O111 H2124 2.628(4) '2 666' '2 666' ?
O112 H11 2.434(4) '2 666' '2 666' ?
O112 H112a 1.987(3) '2 666' '2 666' ?
O112 H112b 1.993(4) '2 666' '2 666' ?
O112 H112c 1.986(4) '2 666' '2 666' ?
O112 H1031b 2.676(3) '2 666' '2 667' ?
C12 C14 2.643(7) '2 666' '2 666' ?
C12 C101 2.935(7) '2 666' '2 666' ?
C12 H11 1.990(5) '2 666' '2 666' ?
C12 H1011b 2.583(4) '2 666' '2 666' ?
C13 C141 2.522(8) '2 666' '2 666' ?
C13 C15 2.292(6) '2 666' '2 666' ?
C13 C16 2.496(6) '2 666' '2 666' ?
C14 C142 2.498(8) '2 666' '2 666' ?
C14 C146 2.490(10) '2 666' '2 666' ?
C14 C16 2.373(7) '2 666' '2 666' ?
C14 H142 2.663(5) '2 666' '2 666' ?
C14 H146 2.635(5) '2 666' '2 666' ?
C14 H15 2.125(5) '2 666' '2 666' ?
C141 C143 2.410(8) '2 666' '2 666' ?
C141 C144 2.781(9) '2 666' '2 666' ?
C141 C145 2.419(10) '2 666' '2 666' ?
C141 C15 2.576(8) '2 666' '2 666' ?
C141 H142 2.044(5) '2 666' '2 666' ?
C141 H146 2.019(5) '2 666' '2 666' ?
C142 C144 2.382(9) '2 666' '2 666' ?
C142 C145 2.746(9) '2 666' '2 666' ?
C142 C146 2.375(8) '2 666' '2 666' ?
C142 H143 2.035(6) '2 666' '2 666' ?
C143 C145 2.349(9) '2 666' '2 666' ?
C143 C146 2.734(9) '2 666' '2 666' ?
C143 H142 2.051(7) '2 666' '2 666' ?
C143 H144 2.033(7) '2 666' '2 666' ?
C144 C146 2.374(10) '2 666' '2 666' ?
C144 H143 2.009(6) '2 666' '2 666' ?
C144 H145 2.024(6) '2 666' '2 666' ?
C145 H144 2.000(8) '2 666' '2 666' ?
C145 H146 2.041(8) '2 666' '2 666' ?
C146 H145 2.057(8) '2 666' '2 666' ?
C15 C161 2.402(8) '2 666' '2 666' ?
C15 O162 2.734(6) '2 666' '2 666' ?
C16 O161 2.393(7) '2 666' '2 666' ?
C16 O162 2.350(5) '2 666' '2 666' ?
C16 H15 2.035(6) '2 666' '2 666' ?
C161 C162 2.376(7) '2 666' '2 666' ?
C161 H15 2.567(6) '2 666' '2 666' ?
C161 H162b 2.567(4) '2 666' '2 666' ?
O161 O162 2.206(6) '2 666' '2 666' ?
O161 C162 2.618(7) '2 666' '2 666' ?
O161 H1132 2.330(5) '2 666' '2 666' ?
O161 H162b 2.481(4) '2 666' '2 666' ?
O161 H162b 2.669(4) '2 666' '1 464' ?
O162 H15 2.484(4) '2 666' '2 666' ?
O162 H162a 2.019(4) '2 666' '2 666' ?
O162 H162b 2.024(4) '2 666' '2 666' ?
O162 H162c 1.956(3) '2 666' '2 666' ?
C101 C1021 2.564(9) '2 666' '2 666' ?
C101 C103 2.290(8) '2 666' '2 666' ?
C101 C104 2.298(7) '2 666' '2 666' ?
C101 C1051 2.598(9) '2 666' '2 666' ?
C101 H1011a 2.030(6) '2 666' '2 666' ?
C101 H1011b 2.023(5) '2 666' '2 666' ?
C101 H1011c 2.047(5) '2 666' '2 666' ?
C101 H1051a 2.655(6) '2 666' '2 666' ?
C1011 C102 2.584(9) '2 666' '2 666' ?
C1011 C105 2.581(8) '2 666' '2 666' ?
C102 C1031 2.606(9) '2 666' '2 666' ?
C102 C104 2.306(7) '2 666' '2 666' ?
C102 C105 2.308(8) '2 666' '2 666' ?
C102 H1021a 2.051(6) '2 666' '2 666' ?
C102 H1021b 2.045(5) '2 666' '2 666' ?
C102 H1021c 2.060(5) '2 666' '2 666' ?
C1021 C103 2.613(8) '2 666' '2 666' ?
C103 C1041 2.615(7) '2 666' '2 666' ?
C103 C105 2.321(9) '2 666' '2 666' ?
C103 H1031a 2.048(6) '2 666' '2 666' ?
C103 H1031b 2.046(6) '2 666' '2 666' ?
C103 H1031c 2.047(6) '2 666' '2 666' ?
C1031 C104 2.613(10) '2 666' '2 666' ?
C104 C1051 2.634(10) '2 666' '2 666' ?
C104 H1041a 2.045(5) '2 666' '2 666' ?
C104 H1041b 2.033(5) '2 666' '2 666' ?
C104 H1041c 2.056(5) '2 666' '2 666' ?
C1041 C105 2.603(8) '2 666' '2 666' ?
C105 H1011a 2.644(5) '2 666' '2 666' ?
C105 H1041b 2.686(5) '2 666' '2 666' ?
C105 H1051a 2.010(6) '2 666' '2 666' ?
C105 H1051b 2.011(5) '2 666' '2 666' ?
C105 H1051c 2.036(6) '2 666' '2 666' ?
C1051 H1011a 2.688(7) '2 666' '2 666' ?
P2 C2112 2.820(6) . . ?
P2 C2116 2.770(6) . . ?
P2 C2122 2.780(6) . . ?
P2 C2126 2.849(5) . . ?
P2 C2132 2.816(5) . . ?
P2 C2136 2.825(6) . . ?
C2111 C2113 2.396(8) . . ?
C2111 C2114 2.783(9) . . ?
C2111 C2115 2.414(9) . . ?
C2111 C2121 2.844(7) . . ?
C2111 C2131 2.888(8) . . ?
C2111 H2112 2.050(4) . . ?
C2111 H2116 2.064(4) . . ?
C2111 H2126 2.574(4) . . ?
C2112 C2114 2.392(9) . . ?
C2112 C2115 2.752(8) . . ?
C2112 C2116 2.386(7) . . ?
C2112 H2113 2.037(6) . . ?
C2113 C2115 2.363(8) . . ?
C2113 C2116 2.744(7) . . ?
C2113 H2112 2.052(7) . . ?
C2113 H2114 2.033(7) . . ?
C2114 C2116 2.391(9) . . ?
C2114 H2113 2.026(6) . . ?
C2114 H2115 2.029(6) . . ?
C2115 H2114 2.034(7) . . ?
C2115 H2116 2.046(7) . . ?
C2116 H2115 2.047(6) . . ?
C2116 H2126 2.581(6) . . ?
C2121 C2123 2.417(8) . . ?
C2121 C2124 2.780(8) . . ?
C2121 C2125 2.412(8) . . ?
C2121 C2131 2.820(6) . . ?
C2121 H2122 2.052(6) . . ?
C2121 H2126 2.047(6) . . ?
C2121 H2136 2.542(5) . . ?
C2122 C2124 2.381(9) . . ?
C2122 C2125 2.745(10) . . ?
C2122 C2126 2.371(9) . . ?
C2122 H2123 2.042(6) . . ?
C2123 C2125 2.370(11) . . ?
C2123 C2126 2.752(10) . . ?
C2123 H2122 2.051(7) . . ?
C2123 H2124 2.028(7) . . ?
C2124 C2126 2.386(9) . . ?
C2124 H2123 2.034(8) . . ?
C2124 H2125 2.039(8) . . ?
C2125 H2124 2.019(7) . . ?
C2125 H2126 2.063(7) . . ?
C2126 H2125 2.043(5) . . ?
C2131 C2133 2.402(7) . . ?
C2131 C2134 2.771(8) . . ?
C2131 C2135 2.419(8) . . ?
C2131 H2112 2.592(6) . . ?
C2131 H2132 2.078(5) . . ?
C2131 H2136 2.046(5) . . ?
C2132 C2134 2.373(9) . . ?
C2132 C2135 2.769(8) . . ?
C2132 C2136 2.387(8) . . ?
C2132 O261 2.972(8) . . ?
C2132 H2133 2.027(5) . . ?
C2132 H2031a 2.550(6) . . ?
C2133 C2135 2.363(9) . . ?
C2133 C2136 2.737(8) . . ?
C2133 H2132 2.043(7) . . ?
C2133 H2134 2.017(7) . . ?
C2134 C2136 2.394(8) . . ?
C2134 H2133 1.974(6) . . ?
C2134 H2135 2.074(6) . . ?
C2135 H2134 2.034(6) . . ?
C2135 H2136 2.069(6) . . ?
C2136 H2135 2.069(6) . . ?
C21 O211 2.395(6) . . ?
C21 O212 2.311(5) . . ?
C21 C23 2.589(6) . . ?
C211 C212 2.367(7) . . ?
C211 C22 2.451(6) . . ?
C211 H21 2.112(5) . . ?
C211 H212a 2.594(4) . . ?
C211 H212b 2.576(4) . . ?
O211 O212 2.241(5) . . ?
O211 C212 2.639(7) . . ?
O211 C22 2.915(5) . . ?
O211 H212a 2.620(4) . . ?
O211 H212b 2.562(4) . . ?
O211 H242 2.634(4) . . ?
O212 H21 2.437(3) . . ?
O212 H212a 1.973(3) . . ?
O212 H212b 1.974(4) . . ?
O212 H212c 2.001(3) . . ?
C22 C24 2.641(7) . . ?
C22 C201 2.927(7) . . ?
C22 H21 1.988(5) . . ?
C22 H2011c 2.600(5) . . ?
C23 C241 2.526(7) . . ?
C23 C25 2.310(7) . . ?
C23 C26 2.519(6) . . ?
C23 H2116 2.566(5) . . ?
C24 C242 2.481(7) . . ?
C24 C246 2.508(9) . . ?
C24 C26 2.378(6) . . ?
C24 H242 2.651(4) . . ?
C24 H246 2.650(5) . . ?
C24 H25 2.137(4) . . ?
C241 C243 2.402(8) . . ?
C241 C244 2.784(8) . . ?
C241 C245 2.404(10) . . ?
C241 C25 2.571(6) . . ?
C241 H242 2.053(5) . . ?
C241 H246 2.028(6) . . ?
C242 C244 2.382(10) . . ?
C242 C245 2.742(11) . . ?
C242 C246 2.367(9) . . ?
C242 H243 2.051(6) . . ?
C243 C245 2.362(11) . . ?
C243 C246 2.737(9) . . ?
C243 H242 2.070(7) . . ?
C243 H244 1.989(8) . . ?
C244 C246 2.395(9) . . ?
C244 H243 1.991(8) . . ?
C244 H245 2.024(8) . . ?
C245 H244 2.071(7) . . ?
C245 H246 2.048(7) . . ?
C246 H245 2.046(7) . . ?
C25 C261 2.391(7) . . ?
C25 O262 2.745(6) . . ?
C26 O261 2.381(6) . . ?
C26 O262 2.358(6) . . ?
C26 H25 2.062(5) . . ?
C261 C262 2.366(9) . . ?
C261 H25 2.557(6) . . ?
C261 H262a 2.560(5) . . ?
C261 H262c 2.655(5) . . ?
O261 O262 2.210(6) . . ?
O261 C262 2.608(9) . . ?
O261 H2132 2.283(5) . . ?
O261 H262a 2.508(4) . . ?
O261 H262c 2.661(4) . . ?
O262 H25 2.513(4) . . ?
O262 H262a 1.986(4) . . ?
O262 H262b 1.989(4) . . ?
O262 H262c 2.015(4) . . ?
C201 C2021 2.598(8) . . ?
C201 C203 2.300(7) . . ?
C201 C204 2.300(6) . . ?
C201 C2051 2.604(8) . . ?
C201 H2011a 2.056(5) . . ?
C201 H2011b 2.061(5) . . ?
C201 H2011c 2.038(4) . . ?
C201 H2051a 2.637(5) . . ?
C2011 C202 2.601(8) . . ?
C2011 C205 2.589(7) . . ?
C2011 H2051a 2.697(6) . . ?
C202 C2031 2.586(8) . . ?
C202 C204 2.310(7) . . ?
C202 C205 2.317(7) . . ?
C202 H2021a 2.012(4) . . ?
C202 H2021b 2.006(5) . . ?
C202 H2021c 2.048(5) . . ?
C202 H2031c 2.668(5) . . ?
C2021 C203 2.617(7) . . ?
C203 C2041 2.600(8) . . ?
C203 C205 2.316(8) . . ?
C203 H2021b 2.663(5) . . ?
C203 H2031a 2.046(5) . . ?
C203 H2031b 2.042(6) . . ?
C203 H2031c 2.028(6) . . ?
C2031 C204 2.603(10) . . ?
C204 C2051 2.617(9) . . ?
C204 H2041a 2.033(5) . . ?
C204 H2041b 2.024(5) . . ?
C204 H2041c 2.064(5) . . ?
C2041 C205 2.623(7) . . ?
C205 H2051a 2.007(5) . . ?
C205 H2051b 2.004(5) . . ?
C205 H2051c 2.058(6) . . ?
H1112 H1113 2.3219(4) '2 666' '2 666' ?
H1113 H1114 2.3644(5) '2 666' '2 666' ?
H1113 H146 2.1838(4) '2 666' '1 465' ?
H1114 H1115 2.3206(4) '2 666' '2 666' ?
H1115 H1116 2.3338(4) '2 666' '2 666' ?
H1122 H1123 2.3627(4) '2 666' '2 666' ?
H1122 H1031a 2.1470(7) '2 666' '2 666' ?
H1123 H1124 2.3681(7) '2 666' '2 666' ?
H1124 H1125 2.2688(4) '2 666' '2 666' ?
H1125 H1126 2.3547(4) '2 666' '2 666' ?
H1132 H1133 2.3423(4) '2 666' '2 666' ?
H1132 H1041c 2.1526(4) '2 666' '2 666' ?
H1133 H1134 2.3143(4) '2 666' '2 666' ?
H1134 H1135 2.3903(7) '2 666' '2 666' ?
H1135 H1136 2.3488(4) '2 666' '2 666' ?
H11 H1021b 2.2728(5) '2 666' '2 666' ?
H112a H112b 1.5514(3) '2 666' '2 666' ?
H112a H112c 1.5505(3) '2 666' '2 666' ?
H112b H112c 1.5456(2) '2 666' '2 666' ?
H142 H143 2.3473(4) '2 666' '2 666' ?
H143 H144 2.3286(4) '2 666' '2 666' ?
H144 H145 2.3028(4) '2 666' '2 666' ?
H145 H146 2.3539(4) '2 666' '2 666' ?
H162a H162b 1.5514(3) '2 666' '2 666' ?
H162a H162c 1.5602(3) '2 666' '2 666' ?
H162b H162c 1.5603(3) '2 666' '2 666' ?
H1011a H1011b 1.5514(3) '2 666' '2 666' ?
H1011a H1011c 1.5713(3) '2 666' '2 666' ?
H1011a H1051a 2.0543(3) '2 666' '2 666' ?
H1011b H1011c 1.5548(3) '2 666' '2 666' ?
H1021a H1021b 1.5513(3) '2 666' '2 666' ?
H1021a H1021c 1.6585(4) '2 666' '2 666' ?
H1021b H1021c 1.6585(3) '2 666' '2 666' ?
H1031a H1031b 1.5513(4) '2 666' '2 666' ?
H1031a H1031c 1.5509(3) '2 666' '2 666' ?
H1031b H1031c 1.5482(2) '2 666' '2 666' ?
H1041a H1041b 1.5514(3) '2 666' '2 666' ?
H1041a H1041c 1.5552(3) '2 666' '2 666' ?
H1041b H1041c 1.5728(3) '2 666' '2 666' ?
H1051a H1051b 1.5513(5) '2 666' '2 666' ?
H1051a H1051c 1.5733(3) '2 666' '2 666' ?
H1051b H1051c 1.5552(2) '2 666' '2 666' ?
H2112 H2113 2.3369(4) . . ?
H2113 H2114 2.3364(5) . . ?
H2114 H2115 2.3294(5) . . ?
H2115 H2116 2.3503(4) . . ?
H2122 H2123 2.3410(4) . . ?
H2122 H2021b 2.3806(4) . . ?
H2123 H2124 2.3408(7) . . ?
H2124 H2125 2.3377(3) . . ?
H2125 H2126 2.3456(4) . . ?
H2132 H2133 2.3349(4) . . ?
H2132 H2041b 2.0980(3) . . ?
H2133 H2134 2.2831(5) . . ?
H2134 H2135 2.3690(7) . . ?
H2135 H2136 2.3601(4) . . ?
H21 H2021a 2.3281(5) . . ?
H212a H212b 1.5513(3) . . ?
H212a H212c 1.5513(3) . . ?
H212b H212c 1.5516(2) . . ?
H242 H243 2.3670(5) . . ?
H243 H244 2.2608(4) . . ?
H244 H245 2.3548(4) . . ?
H245 H246 2.3785(5) . . ?
H262a H262b 1.5514(3) . . ?
H262a H262c 1.5547(3) . . ?
H262b H262c 1.5710(2) . . ?
H2011a H2011b 1.5513(2) . . ?
H2011a H2011c 1.5313(3) . . ?
H2011b H2011c 1.5481(3) . . ?
H2011b H2051a 2.1431(4) . . ?
H2021a H2021b 1.5513(3) . . ?
H2021a H2021c 1.5867(4) . . ?
H2021b H2021c 1.5576(3) . . ?
H2021b H2031c 2.1756(6) . . ?
H2031a H2031b 1.5513(3) . . ?
H2031a H2031c 1.5489(3) . . ?
H2031b H2031c 1.5363(3) . . ?
H2041a H2041b 1.5513(3) . . ?
H2041a H2041c 1.5561(2) . . ?
H2041b H2041c 1.5784(3) . . ?
H2051a H2051b 1.5514(4) . . ?
H2051a H2051c 1.5594(3) . . ?
H2051b H2051c 1.5955(4) . . ?

loop_
_geom_hbond_atom_site_label_D
_geom_hbond_atom_site_label_H
_geom_hbond_atom_site_label_A
_geom_hbond_site_symmetry_D
_geom_hbond_site_symmetry_H
_geom_hbond_site_symmetry_A
_geom_hbond_distance_DH
_geom_hbond_distance_HA
_geom_hbond_distance_DA
_geom_hbond_angle_DHA
_geom_hbond_publ_flag
? ? ? ? ? ? ? ? ? ? ?

loop_
_geom_torsion_atom_site_label_1
_geom_torsion_atom_site_label_2
_geom_torsion_atom_site_label_3
_geom_torsion_atom_site_label_4
_geom_torsion_site_symmetry_1
_geom_torsion_site_symmetry_2
_geom_torsion_site_symmetry_3
_geom_torsion_site_symmetry_4
_geom_torsion
_geom_torsion_publ_flag
? ? ? ? ? ? ? ? ? ?
